data_7105258
loop_
_publ_author_name
'Asato, Eiji'
'Kyan, Ayano'
'Madanbashi, Tomokura'
'Tamura, Toshihide'
'Tadokoro, Makoto'
'Mizuno, Motohiro'

_publ_section_title
;
 The first example of metallocene-like coordination mode of
 THBQ4&#x2212;: A mixed-valence heptanucler palladium complex
 [Pd7(THBQ)2(tben)6](PF6)4
;
_journal_issue 8
_journal_name_full 'Chemical Communications'
_journal_page_first 1227
_journal_paper_doi 10.1039/b919854g
_journal_volume 46
_journal_year 2010
_chemical_formula_moiety 'C192 H192 N12 O12 Pd7, 4(P F6), 3(C2 H3 N)'
_chemical_formula_sum 'C198 H201 F24 N15 O12 P4 Pd7'
_chemical_formula_weight 4307.52
_space_group_IT_number 148
_symmetry_cell_setting trigonal
_symmetry_Int_Tables_number 148
_symmetry_space_group_name_Hall '-R 3'
_symmetry_space_group_name_H-M 'R -3 :H'
_cell_angle_alpha 90.0000
_cell_angle_beta 90.0000
_cell_angle_gamma 120.0000
_cell_formula_units_Z 3
_cell_length_a 19.3100(7)
_cell_length_b 19.3100(7)
_cell_length_c 40.620(2)
_cell_measurement_reflns_used 11282
_cell_measurement_temperature 173.1
_cell_measurement_theta_max 27.5
_cell_measurement_theta_min 4.2
_cell_volume 13117.0(10)
_computing_cell_refinement 'CrystalClear (Rigaku & RAC 1996)'
_computing_data_collection 'CrystalClear (Rigaku & RAC 1996)'
_computing_data_reduction 'CrystalStructure (Rigaku & RAC 2007)'
_computing_publication_material 'CrystalStructure (Rigaku & RAC 2007)'
_computing_structure_refinement 'SHELXL97 (Sheldrick, 1997)'
_computing_structure_solution 'DIRDIF-99 (Beurskens, 1999)'
_diffrn_ambient_temperature 173.1
_diffrn_detector_area_resol_mean 7.31
_diffrn_measured_fraction_theta_full 0.989
_diffrn_measured_fraction_theta_max 0.989
_diffrn_measurement_device_type 'Rigaku Mercury'
_diffrn_measurement_method \w
_diffrn_radiation_type 'Mo K\a'
_diffrn_radiation_wavelength 0.71070
_diffrn_reflns_av_R_equivalents 0.037
_diffrn_reflns_limit_h_max 22
_diffrn_reflns_limit_h_min -25
_diffrn_reflns_limit_k_max 25
_diffrn_reflns_limit_k_min -21
_diffrn_reflns_limit_l_max 39
_diffrn_reflns_limit_l_min -52
_diffrn_reflns_number 32304
_diffrn_reflns_theta_full 27.47
_diffrn_reflns_theta_max 27.47
_exptl_absorpt_coefficient_mu 0.835
_exptl_absorpt_correction_T_max 0.772
_exptl_absorpt_correction_T_min 0.727
_exptl_absorpt_correction_type numerical
_exptl_absorpt_process_details
;
Higashi, T. (1999). Program for Absorption Correction.
Rigaku Corporation, Tokyo, Japan.
;
_exptl_crystal_colour black
_exptl_crystal_density_diffrn 1.636
_exptl_crystal_density_method 'not measured'
_exptl_crystal_description prism
_exptl_crystal_F_000 6564.00
_exptl_crystal_size_max 0.38
_exptl_crystal_size_mid 0.35
_exptl_crystal_size_min 0.31
_refine_diff_density_max 1.43
_refine_diff_density_min -1.00
_refine_ls_extinction_method none
_refine_ls_goodness_of_fit_ref 1.111
_refine_ls_hydrogen_treatment constr
_refine_ls_number_parameters 389
_refine_ls_number_reflns 6609
_refine_ls_number_restraints 1252
_refine_ls_R_factor_gt 0.0478
_refine_ls_shift/su_max 0.0010
_refine_ls_structure_factor_coef Fsqd
_refine_ls_weighting_details 'w = 1/[\s^2^(Fo^2^)+(0.0422P)^2^+120.7983P] where P=(Fo^2^+2Fc^2^)/3'
_refine_ls_weighting_scheme calc
_refine_ls_wR_factor_ref 0.1091
_reflns_number_gt 6317
_reflns_number_total 6609
_reflns_threshold_expression F^2^>2.0\s(F^2^)
_cod_data_source_file b919854g.txt
_cod_data_source_block '_sc0574'
_cod_original_sg_symbol_H-M 'R -3:H'
_cod_original_formula_sum 'C198 H201 F24 N15 O12 P4 Pd7 '
_cod_database_code 7105258

loop_
_symmetry_equiv_pos_site_id
_symmetry_equiv_pos_as_xyz
1 +X,+Y,+Z
2 -Y,+X-Y,+Z
3 -X+Y,-X,+Z
4 -X,-Y,-Z
5 +Y,-X+Y,-Z
6 +X-Y,+X,-Z
7 2/3+X,1/3+Y,1/3+Z
8 2/3-Y,1/3+X-Y,1/3+Z
9 2/3-X+Y,1/3-X,1/3+Z
10 2/3-X,1/3-Y,1/3-Z
11 2/3+Y,1/3-X+Y,1/3-Z
12 2/3+X-Y,1/3+X,1/3-Z
13 1/3+X,2/3+Y,2/3+Z
14 1/3-Y,2/3+X-Y,2/3+Z
15 1/3-X+Y,2/3-X,2/3+Z
16 1/3-X,2/3-Y,2/3-Z
17 1/3+Y,2/3-X+Y,2/3-Z
18 1/3+X-Y,2/3+X,2/3-Z

loop_
_atom_site_label
_atom_site_type_symbol
_atom_site_fract_x
_atom_site_fract_y
_atom_site_fract_z
_atom_site_U_iso_or_equiv
_atom_site_adp_type
_atom_site_occupancy
_atom_site_symmetry_multiplicity
_atom_site_calc_flag
_atom_site_refinement_flags
_atom_site_disorder_assembly
_atom_site_disorder_group
Pd(1) Pd 0.522003(16) 0.414900(16) 0.269807(7) 0.01524(10) Uani 1.00 1 d . . .
Pd(2) Pd 0.6667 0.3333 0.3333 0.01191(14) Uani 1.00 6 d S . .
P(1) P 0.3333 0.6667 0.42270(5) 0.0336(4) Uani 1.00 3 d SD . .
P(2A) P 0.3333 0.6667 0.2531(3) 0.135(6) Uiso 0.456(15) 3 d SPDU B 2
P(2B) P 0.3333 0.6667 0.2597(2) 0.040(3) Uiso 0.298(13) 3 d SPDU B 3
P(2C) P 0.3333 0.6667 0.2842(4) 0.100(6) Uiso 0.246(11) 3 d SPDU B 4
F(1) F 0.3333 0.6667 0.38356(12) 0.087(2) Uani 1.00 3 d SD . .
F(2) F 0.3333 0.6667 0.46172(11) 0.0704(19) Uani 1.00 3 d SD . .
F(3) F 0.2733(8) 0.5727(3) 0.42431(14) 0.068(3) Uiso 0.333 1 d PD A -1
F(4) F 0.3939(8) 0.7601(3) 0.42100(14) 0.059(2) Uiso 0.333 1 d PD A -1
F(5) F 0.4069(7) 0.6507(10) 0.42268(14) 0.056(2) Uiso 0.333 1 d PD A -1
F(6) F 0.2595(7) 0.6815(10) 0.42263(14) 0.053(2) Uiso 0.333 1 d PD A -1
F(7A) F 0.4004(6) 0.7340(5) 0.2309(3) 0.173(7) Uiso 0.456(15) 1 d PDU B 2
F(7B) F 0.3412(11) 0.6036(6) 0.2821(3) 0.099(6) Uiso 0.298(13) 1 d PDU B 3
F(7C) F 0.2938(9) 0.5891(2) 0.3069(3) 0.120(8) Uiso 0.246(11) 1 d PDU B 4
F(8A) F 0.3334(11) 0.7340(5) 0.2761(3) 0.169(8) Uiso 0.456(15) 1 d PDU B 2
F(8B) F 0.4041(5) 0.6744(11) 0.2369(3) 0.137(8) Uiso 0.298(13) 1 d PDU B 3
F(8C) F 0.3711(9) 0.6266(9) 0.2617(3) 0.077(6) Uiso 0.246(11) 1 d PDU B 4
O(1) O 0.63907(15) 0.45964(15) 0.28155(7) 0.0178(5) Uani 1.00 1 d . . .
O(2) O 0.51419(15) 0.30937(15) 0.28136(7) 0.0167(5) Uani 1.00 1 d . . .
N(1) N 0.5328(2) 0.52503(19) 0.26103(9) 0.0212(6) Uani 1.00 1 d . . .
N(2) N 0.40434(18) 0.36872(19) 0.25706(8) 0.0182(6) Uani 1.00 1 d . . .
C(1) C 0.6534(2) 0.4005(2) 0.28548(9) 0.0141(6) Uani 1.00 1 d . . .
C(2) C 0.5861(2) 0.3197(2) 0.28540(9) 0.0138(6) Uani 1.00 1 d . . .
C(3) C 0.4513(2) 0.5117(2) 0.25250(11) 0.0245(8) Uani 1.00 1 d . . .
C(4) C 0.4024(2) 0.4315(2) 0.23607(10) 0.0226(8) Uani 1.00 1 d . . .
C(5) C 0.5645(2) 0.5757(2) 0.29176(11) 0.0256(8) Uani 1.00 1 d . . .
C(6) C 0.5133(2) 0.5421(2) 0.32188(11) 0.0245(8) Uani 1.00 1 d . . .
C(7) C 0.4602(2) 0.5677(2) 0.33111(12) 0.0300(9) Uani 1.00 1 d . . .
C(8) C 0.4150(2) 0.5391(3) 0.35945(13) 0.0366(10) Uani 1.00 1 d . . .
C(9) C 0.4222(2) 0.4842(3) 0.37905(13) 0.0369(10) Uani 1.00 1 d . . .
C(10) C 0.4746(2) 0.4580(2) 0.37024(11) 0.0315(9) Uani 1.00 1 d . . .
C(11) C 0.5206(2) 0.4871(2) 0.34182(11) 0.0263(8) Uani 1.00 1 d . . .
C(12) C 0.5940(2) 0.5716(2) 0.23443(11) 0.0295(9) Uani 1.00 1 d . . .
C(13A) C 0.5645(6) 0.5519(6) 0.2000(2) 0.027(2) Uiso 0.582(19) 1 d PD C 5
C(13B) C 0.5720(10) 0.5412(9) 0.1990(2) 0.036(4) Uiso 0.418(19) 1 d PD C 6
C(14A) C 0.5309(5) 0.5928(6) 0.1846(2) 0.034(2) Uiso 0.582(19) 1 d PD C 5
C(14B) C 0.5338(8) 0.5716(10) 0.1791(3) 0.040(3) Uiso 0.418(19) 1 d PD C 6
C(15A) C 0.5033(6) 0.5748(7) 0.1527(2) 0.044(2) Uiso 0.582(19) 1 d PD C 5
C(15B) C 0.5089(7) 0.5470(9) 0.1469(3) 0.039(3) Uiso 0.418(19) 1 d PD C 6
C(16A) C 0.5141(6) 0.5166(7) 0.1358(2) 0.043(2) Uiso 0.582(19) 1 d PD C 5
C(16B) C 0.5285(9) 0.4896(9) 0.1362(3) 0.046(4) Uiso 0.418(19) 1 d PD C 6
C(17A) C 0.5498(7) 0.4770(6) 0.1494(2) 0.045(2) Uiso 0.582(19) 1 d PD C 5
C(17B) C 0.5705(10) 0.4615(9) 0.1540(3) 0.052(4) Uiso 0.418(19) 1 d PD C 6
C(18A) C 0.5729(6) 0.4947(5) 0.1823(2) 0.035(2) Uiso 0.582(19) 1 d PD C 5
C(18B) C 0.5913(9) 0.4871(8) 0.1866(3) 0.039(3) Uiso 0.418(19) 1 d PD C 6
C(19) C 0.3598(2) 0.3563(2) 0.28936(10) 0.0206(7) Uani 1.00 1 d . . .
C(20) C 0.2752(2) 0.3412(2) 0.28727(10) 0.0224(7) Uani 1.00 1 d . . .
C(21) C 0.2612(2) 0.4042(2) 0.29216(13) 0.0327(10) Uani 1.00 1 d . . .
C(22) C 0.1844(2) 0.3917(3) 0.29275(15) 0.0424(12) Uani 1.00 1 d . . .
C(23) C 0.1205(2) 0.3160(3) 0.28896(15) 0.0411(12) Uani 1.00 1 d . . .
C(24) C 0.1328(2) 0.2522(3) 0.28398(13) 0.0366(10) Uani 1.00 1 d . . .
C(25) C 0.2100(2) 0.2646(2) 0.28322(12) 0.0286(9) Uani 1.00 1 d . . .
C(26) C 0.3668(2) 0.2893(2) 0.23936(10) 0.0220(7) Uani 1.00 1 d . . .
C(27) C 0.4011(2) 0.2867(2) 0.20638(10) 0.0247(8) Uani 1.00 1 d . . .
C(28) C 0.4690(2) 0.2793(3) 0.20356(12) 0.0342(10) Uani 1.00 1 d . . .
C(29) C 0.4949(3) 0.2696(3) 0.17289(14) 0.0449(12) Uani 1.00 1 d . . .
C(30) C 0.4524(3) 0.2649(3) 0.14500(13) 0.0482(13) Uani 1.00 1 d . . .
C(31) C 0.3847(3) 0.2710(3) 0.14746(13) 0.0455(13) Uani 1.00 1 d . . .
C(32) C 0.3596(3) 0.2828(3) 0.17791(12) 0.0364(10) Uani 1.00 1 d . . .
H(1) H 0.4567 0.5546 0.2375 0.029 Uiso 1.00 1 c R . .
H(2) H 0.4239 0.5138 0.2728 0.029 Uiso 1.00 1 c R . .
H(3) H 0.3466 0.4194 0.2333 0.027 Uiso 1.00 1 c R . .
H(4) H 0.4247 0.4322 0.2140 0.027 Uiso 1.00 1 c R . .
H(5) H 0.6182 0.5836 0.2966 0.031 Uiso 1.00 1 c R . .
H(6) H 0.5709 0.6290 0.2872 0.031 Uiso 1.00 1 c R . .
H(7) H 0.4550 0.6053 0.3178 0.036 Uiso 1.00 1 c R . .
H(8) H 0.3791 0.5570 0.3655 0.044 Uiso 1.00 1 c R . .
H(9) H 0.3911 0.4646 0.3985 0.044 Uiso 1.00 1 c R . .
H(10) H 0.4792 0.4202 0.3836 0.038 Uiso 1.00 1 c R . .
H(11) H 0.5569 0.4695 0.3360 0.032 Uiso 1.00 1 c R . .
H(12A) H 0.6145 0.6293 0.2381 0.035 Uiso 0.582(19) 1 c PR C 5
H(12B) H 0.6443 0.5726 0.2402 0.035 Uiso 0.418(19) 1 c PR C 6
H(13A) H 0.6396 0.5621 0.2370 0.035 Uiso 0.582(19) 1 c PR C 5
H(13B) H 0.6051 0.6275 0.2350 0.035 Uiso 0.418(19) 1 c PR C 6
H(14A) H 0.5270 0.6334 0.1962 0.040 Uiso 0.582(19) 1 c PR C 5
H(14B) H 0.5243 0.6115 0.1882 0.048 Uiso 0.418(19) 1 c PR C 6
H(15A) H 0.4780 0.6004 0.1423 0.052 Uiso 0.582(19) 1 c PR C 5
H(15B) H 0.4819 0.5667 0.1337 0.047 Uiso 0.418(19) 1 c PR C 6
H(16A) H 0.4955 0.5042 0.1138 0.052 Uiso 0.582(19) 1 c PR C 5
H(16B) H 0.5114 0.4683 0.1147 0.056 Uiso 0.418(19) 1 c PR C 6
H(17A) H 0.5582 0.4400 0.1372 0.054 Uiso 0.582(19) 1 c PR C 5
H(17B) H 0.5848 0.4256 0.1444 0.063 Uiso 0.418(19) 1 c PR C 6
H(18A) H 0.5952 0.4667 0.1930 0.042 Uiso 0.582(19) 1 c PR C 5
H(18B) H 0.6183 0.4674 0.1999 0.047 Uiso 0.418(19) 1 c PR C 6
H(19) H 0.3583 0.3104 0.3009 0.025 Uiso 1.00 1 c R . .
H(20) H 0.3912 0.4042 0.3032 0.025 Uiso 1.00 1 c R . .
H(21) H 0.3052 0.4567 0.2951 0.039 Uiso 1.00 1 c R . .
H(22) H 0.1757 0.4356 0.2958 0.051 Uiso 1.00 1 c R . .
H(23) H 0.0676 0.3073 0.2898 0.049 Uiso 1.00 1 c R . .
H(24) H 0.0885 0.1999 0.2811 0.044 Uiso 1.00 1 c R . .
H(25) H 0.2183 0.2207 0.2799 0.034 Uiso 1.00 1 c R . .
H(26) H 0.3705 0.2502 0.2540 0.026 Uiso 1.00 1 c R . .
H(27) H 0.3093 0.2708 0.2363 0.026 Uiso 1.00 1 c R . .
H(28) H 0.4978 0.2810 0.2228 0.041 Uiso 1.00 1 c R . .
H(29) H 0.5421 0.2661 0.1712 0.054 Uiso 1.00 1 c R . .
H(30) H 0.4698 0.2576 0.1241 0.058 Uiso 1.00 1 c R . .
H(31) H 0.3549 0.2671 0.1283 0.055 Uiso 1.00 1 c R . .
H(32) H 0.3134 0.2882 0.1793 0.044 Uiso 1.00 1 c R . .

loop_
_atom_site_aniso_label
_atom_site_aniso_U_11
_atom_site_aniso_U_22
_atom_site_aniso_U_33
_atom_site_aniso_U_12
_atom_site_aniso_U_13
_atom_site_aniso_U_23
Pd(1) 0.01318(15) 0.01502(15) 0.01928(16) 0.00836(11) -0.00072(10) 0.00170(10)
Pd(2) 0.01174(19) 0.01174(19) 0.0123(3) 0.00587(9) 0.0000 0.0000
P(1) 0.0356(6) 0.0356(6) 0.0295(10) 0.0178(3) 0.0000 0.0000
F(1) 0.112(4) 0.112(4) 0.036(3) 0.056(2) 0.0000 0.0000
F(2) 0.089(3) 0.089(3) 0.034(3) 0.0444(15) 0.0000 0.0000
O(1) 0.0137(11) 0.0139(11) 0.0266(14) 0.0076(10) -0.0010(10) 0.0019(10)
O(2) 0.0119(11) 0.0160(12) 0.0237(13) 0.0080(9) -0.0028(9) 0.0008(10)
N(1) 0.0184(15) 0.0181(15) 0.0280(17) 0.0099(13) 0.0006(13) 0.0042(13)
N(2) 0.0150(14) 0.0213(15) 0.0210(16) 0.0110(12) -0.0019(12) 0.0007(12)
C(1) 0.0154(16) 0.0138(15) 0.0135(15) 0.0076(13) 0.0007(12) -0.0001(12)
C(2) 0.0126(15) 0.0153(16) 0.0139(16) 0.0072(13) -0.0008(12) -0.0011(12)
C(3) 0.0226(19) 0.0231(19) 0.033(2) 0.0158(16) -0.0015(16) 0.0055(16)
C(4) 0.0218(18) 0.0259(19) 0.0229(19) 0.0140(16) -0.0023(15) 0.0048(15)
C(5) 0.0238(19) 0.0167(17) 0.036(2) 0.0101(16) -0.0027(16) -0.0037(16)
C(6) 0.0206(18) 0.0187(18) 0.033(2) 0.0091(15) -0.0066(16) -0.0075(16)
C(7) 0.027(2) 0.026(2) 0.039(2) 0.0150(18) -0.0049(18) -0.0078(18)
C(8) 0.025(2) 0.040(2) 0.045(2) 0.015(2) -0.0036(19) -0.012(2)
C(9) 0.026(2) 0.039(2) 0.034(2) 0.007(2) -0.0003(18) -0.007(2)
C(10) 0.032(2) 0.026(2) 0.029(2) 0.0081(18) -0.0087(18) -0.0052(17)
C(11) 0.026(2) 0.0222(19) 0.031(2) 0.0116(16) -0.0109(17) -0.0087(16)
C(12) 0.024(2) 0.026(2) 0.036(2) 0.0110(17) 0.0056(17) 0.0120(18)
C(19) 0.0167(17) 0.0260(19) 0.0203(18) 0.0117(15) -0.0006(14) 0.0006(15)
C(20) 0.0185(18) 0.028(2) 0.0218(19) 0.0125(16) 0.0018(14) -0.0002(15)
C(21) 0.021(2) 0.029(2) 0.048(2) 0.0121(17) 0.0019(18) -0.0070(19)
C(22) 0.028(2) 0.039(2) 0.069(3) 0.024(2) 0.003(2) -0.009(2)
C(23) 0.020(2) 0.045(2) 0.060(3) 0.017(2) 0.004(2) -0.005(2)
C(24) 0.020(2) 0.032(2) 0.048(2) 0.0057(18) 0.0051(19) -0.003(2)
C(25) 0.024(2) 0.025(2) 0.036(2) 0.0116(17) 0.0085(17) 0.0022(17)
C(26) 0.0163(17) 0.0212(18) 0.025(2) 0.0072(15) -0.0012(14) -0.0010(15)
C(27) 0.0220(19) 0.027(2) 0.023(2) 0.0107(16) -0.0014(15) -0.0028(16)
C(28) 0.027(2) 0.048(2) 0.031(2) 0.021(2) -0.0038(18) -0.009(2)
C(29) 0.040(2) 0.064(3) 0.040(2) 0.033(2) 0.006(2) -0.005(2)
C(30) 0.050(3) 0.071(3) 0.027(2) 0.033(3) 0.007(2) -0.005(2)
C(31) 0.051(3) 0.069(3) 0.023(2) 0.034(2) -0.009(2) -0.006(2)
C(32) 0.032(2) 0.054(3) 0.028(2) 0.026(2) -0.0039(19) -0.001(2)

loop_
_atom_type_symbol
_atom_type_description
_atom_type_scat_dispersion_real
_atom_type_scat_dispersion_imag
_atom_type_scat_source
C C 0.003 0.002
;
International Tables for Crystallography
(1992, Vol. C, Tables 4.2.6.8 and 6.1.1.4)
;
H H 0.000 0.000
;
International Tables for Crystallography
(1992, Vol. C, Table 6.1.1.4)
;
F F 0.017 0.010
;
International Tables for Crystallography
(1992, Vol. C, Tables 4.2.6.8 and 6.1.1.4)
;
N N 0.006 0.003
;
International Tables for Crystallography
(1992, Vol. C, Tables 4.2.6.8 and 6.1.1.4)
;
O O 0.011 0.006
;
International Tables for Crystallography
(1992, Vol. C, Tables 4.2.6.8 and 6.1.1.4)
;
P P 0.102 0.094
;
International Tables for Crystallography
(1992, Vol. C, Tables 4.2.6.8 and 6.1.1.4)
;
Pd Pd -0.999 1.007
;
International Tables for Crystallography
(1992, Vol. C, Tables 4.2.6.8 and 6.1.1.4)
;

loop_
_geom_angle_atom_site_label_1
_geom_angle_atom_site_label_2
_geom_angle_atom_site_label_3
_geom_angle
_geom_angle_publ_flag
_geom_angle_site_symmetry_1
_geom_angle_site_symmetry_2
_geom_angle_site_symmetry_3
O(1) Pd(1) O(2) 83.14(11) yes . . .
O(1) Pd(1) N(1) 94.85(12) yes . . .
O(1) Pd(1) N(2) 178.75(13) yes . . .
O(2) Pd(1) N(1) 176.31(12) yes . . .
O(2) Pd(1) N(2) 96.45(12) yes . . .
N(1) Pd(1) N(2) 85.62(14) yes . . .
C(1) Pd(2) C(1) 62.16(12) yes . . 2_655
C(1) Pd(2) C(1) 62.16(15) yes . . 3_665
C(1) Pd(2) C(1) 179.92(12) yes . . 16_655
C(1) Pd(2) C(1) 117.84(12) yes . . 17_555
C(1) Pd(2) C(1) 117.82(15) yes . . 18_545
C(1) Pd(2) C(2) 34.79(10) yes . . .
C(1) Pd(2) C(2) 73.13(14) yes . . 2_655
C(1) Pd(2) C(2) 34.51(13) yes . . 3_665
C(1) Pd(2) C(2) 145.21(10) yes . . 16_655
C(1) Pd(2) C(2) 106.87(14) yes . . 17_555
C(1) Pd(2) C(2) 145.46(13) yes . . 18_545
C(1) Pd(2) C(1) 62.17(11) yes 2_655 . 3_665
C(1) Pd(2) C(1) 117.90(12) yes 2_655 . 16_655
C(1) Pd(2) C(1) 179.94(11) yes 2_655 . 17_555
C(1) Pd(2) C(1) 117.85(11) yes 2_655 . 18_545
C(1) Pd(2) C(2) 34.52(15) yes 2_655 . .
C(1) Pd(2) C(2) 34.81(13) yes 2_655 . 2_655
C(1) Pd(2) C(2) 73.13(10) yes 2_655 . 3_665
C(1) Pd(2) C(2) 145.54(15) yes 2_655 . 16_655
C(1) Pd(2) C(2) 145.17(13) yes 2_655 . 17_555
C(1) Pd(2) C(2) 106.91(10) yes 2_655 . 18_545
C(1) Pd(2) C(1) 117.91(15) yes 3_665 . 16_655
C(1) Pd(2) C(1) 117.88(11) yes 3_665 . 17_555
C(1) Pd(2) C(1) 179.97(15) yes 3_665 . 18_545
C(1) Pd(2) C(2) 73.13(13) yes 3_665 . .
C(1) Pd(2) C(2) 34.53(10) yes 3_665 . 2_655
C(1) Pd(2) C(2) 34.81(15) yes 3_665 . 3_665
C(1) Pd(2) C(2) 106.94(13) yes 3_665 . 16_655
C(1) Pd(2) C(2) 145.49(10) yes 3_665 . 17_555
C(1) Pd(2) C(2) 145.26(15) yes 3_665 . 18_545
C(1) Pd(2) C(1) 62.11(12) yes 16_655 . 17_555
C(1) Pd(2) C(1) 62.10(15) yes 16_655 . 18_545
C(1) Pd(2) C(2) 145.22(10) yes 16_655 . .
C(1) Pd(2) C(2) 106.94(14) yes 16_655 . 2_655
C(1) Pd(2) C(2) 145.54(13) yes 16_655 . 3_665
C(1) Pd(2) C(2) 34.78(10) yes 16_655 . 16_655
C(1) Pd(2) C(2) 73.06(14) yes 16_655 . 17_555
C(1) Pd(2) C(2) 34.49(13) yes 16_655 . 18_545
C(1) Pd(2) C(1) 62.09(11) yes 17_555 . 18_545
C(1) Pd(2) C(2) 145.45(15) yes 17_555 . .
C(1) Pd(2) C(2) 145.25(13) yes 17_555 . 2_655
C(1) Pd(2) C(2) 106.90(10) yes 17_555 . 3_665
C(1) Pd(2) C(2) 34.49(15) yes 17_555 . 16_655
C(1) Pd(2) C(2) 34.76(13) yes 17_555 . 17_555
C(1) Pd(2) C(2) 73.06(10) yes 17_555 . 18_545
C(1) Pd(2) C(2) 106.87(13) yes 18_545 . .
C(1) Pd(2) C(2) 145.50(10) yes 18_545 . 2_655
C(1) Pd(2) C(2) 145.17(15) yes 18_545 . 3_665
C(1) Pd(2) C(2) 73.06(13) yes 18_545 . 16_655
C(1) Pd(2) C(2) 34.48(10) yes 18_545 . 17_555
C(1) Pd(2) C(2) 34.77(15) yes 18_545 . 18_545
C(2) Pd(2) C(2) 62.08(15) yes . . 2_655
C(2) Pd(2) C(2) 62.07(10) yes . . 3_665
C(2) Pd(2) C(2) 179.92(15) yes . . 16_655
C(2) Pd(2) C(2) 117.91(15) yes . . 17_555
C(2) Pd(2) C(2) 117.94(10) yes . . 18_545
C(2) Pd(2) C(2) 62.09(12) yes 2_655 . 3_665
C(2) Pd(2) C(2) 118.00(15) yes 2_655 . 16_655
C(2) Pd(2) C(2) 179.98(11) yes 2_655 . 17_555
C(2) Pd(2) C(2) 117.98(12) yes 2_655 . 18_545
C(2) Pd(2) C(2) 117.97(10) yes 3_665 . 16_655
C(2) Pd(2) C(2) 117.92(12) yes 3_665 . 17_555
C(2) Pd(2) C(2) 179.93(13) yes 3_665 . 18_545
C(2) Pd(2) C(2) 62.02(15) yes 16_655 . 17_555
C(2) Pd(2) C(2) 62.03(10) yes 16_655 . 18_545
C(2) Pd(2) C(2) 62.01(12) yes 17_555 . 18_545
F(1) P(1) F(2) 180.0000 yes . . .
F(1) P(1) F(3) 92.4(2) yes . . .
F(1) P(1) F(4) 87.5(2) yes . . .
F(1) P(1) F(5) 90.0(2) yes . . .
F(1) P(1) F(6) 89.9(2) yes . . .
F(2) P(1) F(3) 87.6(2) yes . . .
F(2) P(1) F(4) 92.5(2) yes . . .
F(2) P(1) F(5) 90.0(2) yes . . .
F(2) P(1) F(6) 90.1(2) yes . . .
F(3) P(1) F(4) 179.4(8) yes . . .
F(3) P(1) F(5) 89.5(8) yes . . .
F(3) P(1) F(6) 89.9(8) yes . . .
F(4) P(1) F(5) 89.9(8) yes . . .
F(4) P(1) F(6) 90.8(8) yes . . .
F(5) P(1) F(6) 179.3(7) yes . . .
F(7A) P(2A) F(7A) 90.7(9) yes . . 2_665
F(7A) P(2A) F(7A) 90.7(9) yes . . 3_565
F(7A) P(2A) F(8A) 89.8(6) yes . . .
F(7A) P(2A) F(8A) 179.1(10) yes . . 2_665
F(7A) P(2A) F(8A) 90.1(6) yes . . 3_565
F(7A) P(2A) F(7A) 90.7(9) yes 2_665 . 3_565
F(7A) P(2A) F(8A) 90.1(8) yes 2_665 . .
F(7A) P(2A) F(8A) 89.8(8) yes 2_665 . 2_665
F(7A) P(2A) F(8A) 179.1(10) yes 2_665 . 3_565
F(7A) P(2A) F(8A) 179.1(11) yes 3_565 . .
F(7A) P(2A) F(8A) 90.1(6) yes 3_565 . 2_665
F(7A) P(2A) F(8A) 89.8(7) yes 3_565 . 3_565
F(8A) P(2A) F(8A) 89.5(9) yes . . 2_665
F(8A) P(2A) F(8A) 89.5(11) yes . . 3_565
F(8A) P(2A) F(8A) 89.5(10) yes 2_665 . 3_565
F(7B) P(2B) F(7B) 90.5(8) yes . . 2_665
F(7B) P(2B) F(7B) 90.5(10) yes . . 3_565
F(7B) P(2B) F(8B) 89.9(10) yes . . .
F(7B) P(2B) F(8B) 179.2(10) yes . . 2_665
F(7B) P(2B) F(8B) 90.0(8) yes . . 3_565
F(7B) P(2B) F(7B) 90.6(9) yes 2_665 . 3_565
F(7B) P(2B) F(8B) 90.0(8) yes 2_665 . .
F(7B) P(2B) F(8B) 90.0(7) yes 2_665 . 2_665
F(7B) P(2B) F(8B) 179.3(10) yes 2_665 . 3_565
F(7B) P(2B) F(8B) 179.3(10) yes 3_565 . .
F(7B) P(2B) F(8B) 90.0(7) yes 3_565 . 2_665
F(7B) P(2B) F(8B) 90.0(6) yes 3_565 . 3_565
F(8B) P(2B) F(8B) 89.5(9) yes . . 2_665
F(8B) P(2B) F(8B) 89.5(7) yes . . 3_565
F(8B) P(2B) F(8B) 89.5(9) yes 2_665 . 3_565
F(7C) P(2C) F(7C) 89.9(9) yes . . 2_665
F(7C) P(2C) F(7C) 89.9(9) yes . . 3_565
F(7C) P(2C) F(8C) 89.7(8) yes . . .
F(7C) P(2C) F(8C) 179.7(11) yes . . 2_665
F(7C) P(2C) F(8C) 90.1(7) yes . . 3_565
F(7C) P(2C) F(7C) 89.9(10) yes 2_665 . 3_565
F(7C) P(2C) F(8C) 90.1(8) yes 2_665 . .
F(7C) P(2C) F(8C) 89.7(6) yes 2_665 . 2_665
F(7C) P(2C) F(8C) 179.7(9) yes 2_665 . 3_565
F(7C) P(2C) F(8C) 179.7(8) yes 3_565 . .
F(7C) P(2C) F(8C) 90.1(8) yes 3_565 . 2_665
F(7C) P(2C) F(8C) 89.7(9) yes 3_565 . 3_565
F(8C) P(2C) F(8C) 90.2(11) yes . . 2_665
F(8C) P(2C) F(8C) 90.2(11) yes . . 3_565
F(8C) P(2C) F(8C) 90.2(10) yes 2_665 . 3_565
Pd(1) O(1) C(1) 109.44(18) yes . . .
Pd(1) O(2) C(2) 109.6(2) yes . . .
Pd(1) N(1) C(3) 107.8(2) yes . . .
Pd(1) N(1) C(5) 108.9(2) yes . . .
Pd(1) N(1) C(12) 112.4(3) yes . . .
C(3) N(1) C(5) 110.5(3) yes . . .
C(3) N(1) C(12) 112.0(3) yes . . .
C(5) N(1) C(12) 105.1(2) yes . . .
Pd(1) N(2) C(4) 105.20(19) yes . . .
Pd(1) N(2) C(19) 105.5(2) yes . . .
Pd(1) N(2) C(26) 115.2(3) yes . . .
C(4) N(2) C(19) 112.2(3) yes . . .
C(4) N(2) C(26) 110.9(3) yes . . .
C(19) N(2) C(26) 107.7(2) yes . . .
Pd(2) C(1) O(1) 133.6(2) yes . . .
Pd(2) C(1) C(2) 72.7(2) yes . . .
Pd(2) C(1) C(2) 72.8(2) yes . . 3_665
O(1) C(1) C(2) 118.1(3) yes . . .
O(1) C(1) C(2) 121.4(2) yes . . 3_665
C(2) C(1) C(2) 120.0(4) yes . . 3_665
Pd(2) C(2) O(2) 133.7(2) yes . . .
Pd(2) C(2) C(1) 72.5(2) yes . . .
Pd(2) C(2) C(1) 72.6(2) yes . . 2_655
O(2) C(2) C(1) 118.5(4) yes . . .
O(2) C(2) C(1) 121.0(2) yes . . 2_655
C(1) C(2) C(1) 120.0(3) yes . . 2_655
N(1) C(3) C(4) 110.0(4) yes . . .
N(2) C(4) C(3) 108.9(3) yes . . .
N(1) C(5) C(6) 115.3(2) yes . . .
C(5) C(6) C(7) 120.5(4) yes . . .
C(5) C(6) C(11) 120.5(4) yes . . .
C(7) C(6) C(11) 119.0(4) yes . . .
C(6) C(7) C(8) 120.8(5) yes . . .
C(7) C(8) C(9) 120.0(5) yes . . .
C(8) C(9) C(10) 120.0(4) yes . . .
C(9) C(10) C(11) 120.1(5) yes . . .
C(6) C(11) C(10) 120.1(5) yes . . .
N(1) C(12) C(13A) 115.7(4) yes . . .
N(1) C(12) C(13B) 117.2(5) yes . . .
C(12) C(13A) C(14A) 120.3(10) yes . . .
C(12) C(13A) C(18A) 120.5(11) yes . . .
C(14A) C(13A) C(18A) 119.2(8) yes . . .
C(12) C(13B) C(14B) 118.8(16) yes . . .
C(12) C(13B) C(18B) 120.6(15) yes . . .
C(14B) C(13B) C(18B) 120.6(12) yes . . .
C(13A) C(14A) C(15A) 120.7(12) yes . . .
C(13B) C(14B) C(15B) 124.1(18) yes . . .
C(14A) C(15A) C(16A) 117.5(13) yes . . .
C(14B) C(15B) C(16B) 112.2(16) yes . . .
C(15A) C(16A) C(17A) 124.0(9) yes . . .
C(15B) C(16B) C(17B) 125.9(13) yes . . .
C(16A) C(17A) C(18A) 115.9(12) yes . . .
C(16B) C(17B) C(18B) 118.6(19) yes . . .
C(13A) C(18A) C(17A) 122.6(12) yes . . .
C(13B) C(18B) C(17B) 118.5(17) yes . . .
N(2) C(19) C(20) 117.0(3) yes . . .
C(19) C(20) C(21) 119.3(3) yes . . .
C(19) C(20) C(25) 121.9(4) yes . . .
C(21) C(20) C(25) 118.6(4) yes . . .
C(20) C(21) C(22) 120.9(3) yes . . .
C(21) C(22) C(23) 120.0(6) yes . . .
C(22) C(23) C(24) 120.3(5) yes . . .
C(23) C(24) C(25) 119.9(3) yes . . .
C(20) C(25) C(24) 120.3(5) yes . . .
N(2) C(26) C(27) 117.5(2) yes . . .
C(26) C(27) C(28) 121.9(4) yes . . .
C(26) C(27) C(32) 119.5(4) yes . . .
C(28) C(27) C(32) 118.2(4) yes . . .
C(27) C(28) C(29) 120.6(5) yes . . .
C(28) C(29) C(30) 120.2(6) yes . . .
C(29) C(30) C(31) 119.8(5) yes . . .
C(30) C(31) C(32) 120.3(5) yes . . .
C(27) C(32) C(31) 120.8(6) yes . . .
N(1) C(3) H(1) 109.7 no . . .
N(1) C(3) H(2) 109.7 no . . .
C(4) C(3) H(1) 109.7 no . . .
C(4) C(3) H(2) 109.7 no . . .
H(1) C(3) H(2) 108.2 no . . .
N(2) C(4) H(3) 109.9 no . . .
N(2) C(4) H(4) 109.9 no . . .
C(3) C(4) H(3) 109.9 no . . .
C(3) C(4) H(4) 109.9 no . . .
H(3) C(4) H(4) 108.3 no . . .
N(1) C(5) H(5) 108.5 no . . .
N(1) C(5) H(6) 108.4 no . . .
C(6) C(5) H(5) 108.5 no . . .
C(6) C(5) H(6) 108.4 no . . .
H(5) C(5) H(6) 107.5 no . . .
C(6) C(7) H(7) 119.6 no . . .
C(8) C(7) H(7) 119.6 no . . .
C(7) C(8) H(8) 120.0 no . . .
C(9) C(8) H(8) 120.0 no . . .
C(8) C(9) H(9) 120.0 no . . .
C(10) C(9) H(9) 120.0 no . . .
C(9) C(10) H(10) 119.9 no . . .
C(11) C(10) H(10) 119.9 no . . .
C(6) C(11) H(11) 120.0 no . . .
C(10) C(11) H(11) 120.0 no . . .
N(1) C(12) H(12A) 108.4 no . . .
N(1) C(12) H(12B) 108.0 no . . .
N(1) C(12) H(13A) 108.4 no . . .
N(1) C(12) H(13B) 108.0 no . . .
C(13A) C(12) H(12A) 108.4 no . . .
C(13A) C(12) H(13A) 108.3 no . . .
C(13B) C(12) H(12B) 108.0 no . . .
C(13B) C(12) H(13B) 108.0 no . . .
H(12A) C(12) H(13A) 107.4 no . . .
H(12B) C(12) H(13B) 107.2 no . . .
C(13A) C(14A) H(14A) 119.7 no . . .
C(15A) C(14A) H(14A) 119.7 no . . .
C(13B) C(14B) H(14B) 118.0 no . . .
C(15B) C(14B) H(14B) 118.0 no . . .
C(14A) C(15A) H(15A) 121.2 no . . .
C(16A) C(15A) H(15A) 121.2 no . . .
C(14B) C(15B) H(15B) 123.9 no . . .
C(16B) C(15B) H(15B) 123.9 no . . .
C(15A) C(16A) H(16A) 118.0 no . . .
C(17A) C(16A) H(16A) 118.0 no . . .
C(15B) C(16B) H(16B) 117.1 no . . .
C(17B) C(16B) H(16B) 117.1 no . . .
C(16A) C(17A) H(17A) 122.1 no . . .
C(18A) C(17A) H(17A) 122.0 no . . .
C(16B) C(17B) H(17B) 120.7 no . . .
C(18B) C(17B) H(17B) 120.7 no . . .
C(13A) C(18A) H(18A) 118.7 no . . .
C(17A) C(18A) H(18A) 118.7 no . . .
C(13B) C(18B) H(18B) 120.8 no . . .
C(17B) C(18B) H(18B) 120.7 no . . .
N(2) C(19) H(19) 108.1 no . . .
N(2) C(19) H(20) 108.0 no . . .
C(20) C(19) H(19) 108.0 no . . .
C(20) C(19) H(20) 108.0 no . . .
H(19) C(19) H(20) 107.3 no . . .
C(20) C(21) H(21) 119.6 no . . .
C(22) C(21) H(21) 119.6 no . . .
C(21) C(22) H(22) 120.0 no . . .
C(23) C(22) H(22) 120.0 no . . .
C(22) C(23) H(23) 119.9 no . . .
C(24) C(23) H(23) 119.9 no . . .
C(23) C(24) H(24) 120.1 no . . .
C(25) C(24) H(24) 120.1 no . . .
C(20) C(25) H(25) 119.8 no . . .
C(24) C(25) H(25) 119.8 no . . .
N(2) C(26) H(26) 108.0 no . . .
N(2) C(26) H(27) 107.9 no . . .
C(27) C(26) H(26) 107.9 no . . .
C(27) C(26) H(27) 107.9 no . . .
H(26) C(26) H(27) 107.2 no . . .
C(27) C(28) H(28) 119.7 no . . .
C(29) C(28) H(28) 119.7 no . . .
C(28) C(29) H(29) 119.9 no . . .
C(30) C(29) H(29) 119.9 no . . .
C(29) C(30) H(30) 120.1 no . . .
C(31) C(30) H(30) 120.1 no . . .
C(30) C(31) H(31) 119.9 no . . .
C(32) C(31) H(31) 119.9 no . . .
C(27) C(32) H(32) 119.6 no . . .
C(31) C(32) H(32) 119.6 no . . .

loop_
_geom_bond_atom_site_label_1
_geom_bond_atom_site_label_2
_geom_bond_distance
_geom_bond_publ_flag
_geom_bond_site_symmetry_1
_geom_bond_site_symmetry_2
Pd(1) O(1) 2.033(2) yes . .
Pd(1) O(2) 2.022(3) yes . .
Pd(1) N(1) 2.061(4) yes . .
Pd(1) N(2) 2.049(3) yes . .
Pd(2) C(1) 2.420(4) yes . .
Pd(2) C(1) 2.419(3) yes . 2_655
Pd(2) C(1) 2.419(3) yes . 3_665
Pd(2) C(1) 2.421(4) yes . 16_655
Pd(2) C(1) 2.422(3) yes . 17_555
Pd(2) C(1) 2.422(3) yes . 18_545
Pd(2) C(2) 2.422(3) yes . .
Pd(2) C(2) 2.421(4) yes . 2_655
Pd(2) C(2) 2.422(3) yes . 3_665
Pd(2) C(2) 2.423(3) yes . 16_655
Pd(2) C(2) 2.425(4) yes . 17_555
Pd(2) C(2) 2.424(3) yes . 18_545
P(1) F(1) 1.590(5) yes . .
P(1) F(2) 1.585(4) yes . .
P(1) F(3) 1.593(6) yes . .
P(1) F(4) 1.587(6) yes . .
P(1) F(5) 1.599(18) yes . .
P(1) F(6) 1.588(18) yes . .
P(2A) F(7A) 1.581(14) yes . .
P(2A) F(7A) 1.581(16) yes . 2_665
P(2A) F(7A) 1.581(16) yes . 3_565
P(2A) F(8A) 1.599(17) yes . .
P(2A) F(8A) 1.600(16) yes . 2_665
P(2A) F(8A) 1.60(2) yes . 3_565
P(2B) F(7B) 1.584(17) yes . .
P(2B) F(7B) 1.584(13) yes . 2_665
P(2B) F(7B) 1.58(2) yes . 3_565
P(2B) F(8B) 1.596(14) yes . .
P(2B) F(8B) 1.60(2) yes . 2_665
P(2B) F(8B) 1.596(14) yes . 3_565
P(2C) F(7C) 1.590(13) yes . .
P(2C) F(7C) 1.590(18) yes . 2_665
P(2C) F(7C) 1.589(18) yes . 3_565
P(2C) F(8C) 1.59(2) yes . .
P(2C) F(8C) 1.592(18) yes . 2_665
P(2C) F(8C) 1.592(18) yes . 3_565
O(1) C(1) 1.312(5) yes . .
O(2) C(2) 1.311(5) yes . .
N(1) C(3) 1.502(6) yes . .
N(1) C(5) 1.514(5) yes . .
N(1) C(12) 1.519(5) yes . .
N(2) C(4) 1.497(6) yes . .
N(2) C(19) 1.521(5) yes . .
N(2) C(26) 1.511(5) yes . .
C(1) C(2) 1.448(4) yes . .
C(1) C(2) 1.436(5) yes . 3_665
C(3) C(4) 1.509(5) yes . .
C(5) C(6) 1.501(5) yes . .
C(6) C(7) 1.394(8) yes . .
C(6) C(11) 1.397(7) yes . .
C(7) C(8) 1.382(6) yes . .
C(8) C(9) 1.386(8) yes . .
C(9) C(10) 1.385(9) yes . .
C(10) C(11) 1.392(6) yes . .
C(12) C(13A) 1.485(9) yes . .
C(12) C(13B) 1.532(12) yes . .
C(13A) C(14A) 1.395(19) yes . .
C(13A) C(18A) 1.394(18) yes . .
C(13B) C(14B) 1.41(2) yes . .
C(13B) C(18B) 1.37(2) yes . .
C(14A) C(15A) 1.380(13) yes . .
C(14B) C(15B) 1.392(18) yes . .
C(15A) C(16A) 1.42(2) yes . .
C(15B) C(16B) 1.41(2) yes . .
C(16A) C(17A) 1.38(2) yes . .
C(16B) C(17B) 1.39(2) yes . .
C(17A) C(18A) 1.395(14) yes . .
C(17B) C(18B) 1.400(19) yes . .
C(19) C(20) 1.511(6) yes . .
C(20) C(21) 1.386(8) yes . .
C(20) C(25) 1.392(4) yes . .
C(21) C(22) 1.379(8) yes . .
C(22) C(23) 1.371(6) yes . .
C(23) C(24) 1.380(9) yes . .
C(24) C(25) 1.385(7) yes . .
C(26) C(27) 1.506(6) yes . .
C(27) C(28) 1.392(8) yes . .
C(27) C(32) 1.387(6) yes . .
C(28) C(29) 1.390(8) yes . .
C(29) C(30) 1.375(8) yes . .
C(30) C(31) 1.372(11) yes . .
C(31) C(32) 1.388(8) yes . .
C(3) H(1) 0.990 no . .
C(3) H(2) 0.990 no . .
C(4) H(3) 0.990 no . .
C(4) H(4) 0.990 no . .
C(5) H(5) 0.990 no . .
C(5) H(6) 0.990 no . .
C(7) H(7) 0.950 no . .
C(8) H(8) 0.950 no . .
C(9) H(9) 0.950 no . .
C(10) H(10) 0.950 no . .
C(11) H(11) 0.950 no . .
C(12) H(12A) 0.990 no . .
C(12) H(12B) 0.990 no . .
C(12) H(13A) 0.990 no . .
C(12) H(13B) 0.990 no . .
C(14A) H(14A) 0.950 no . .
C(14B) H(14B) 0.950 no . .
C(15A) H(15A) 0.950 no . .
C(15B) H(15B) 0.950 no . .
C(16A) H(16A) 0.950 no . .
C(16B) H(16B) 0.950 no . .
C(17A) H(17A) 0.950 no . .
C(17B) H(17B) 0.950 no . .
C(18A) H(18A) 0.950 no . .
C(18B) H(18B) 0.950 no . .
C(19) H(19) 0.990 no . .
C(19) H(20) 0.990 no . .
C(21) H(21) 0.950 no . .
C(22) H(22) 0.950 no . .
C(23) H(23) 0.950 no . .
C(24) H(24) 0.950 no . .
C(25) H(25) 0.950 no . .
C(26) H(26) 0.990 no . .
C(26) H(27) 0.990 no . .
C(28) H(28) 0.950 no . .
C(29) H(29) 0.950 no . .
C(30) H(30) 0.950 no . .
C(31) H(31) 0.950 no . .
C(32) H(32) 0.950 no . .

loop_
_geom_contact_atom_site_label_1
_geom_contact_atom_site_label_2
_geom_contact_distance
_geom_contact_publ_flag
_geom_contact_site_symmetry_1
_geom_contact_site_symmetry_2
F(1) F(7C) 3.375(15) ? . .
F(1) F(7C) 3.375(16) ? . 2_665
F(1) F(7C) 3.375(16) ? . 3_565
F(2) C(29) 3.421(6) ? . 7_455
F(2) C(29) 3.422(8) ? . 8_555
F(2) C(29) 3.421(6) ? . 9_565
F(3) C(17B) 3.365(16) ? . 8_555
F(3) C(24) 3.143(8) ? . 16_555
F(3) C(25) 3.530(8) ? . 16_555
F(4) C(8) 3.168(7) ? . 2_665
F(4) C(9) 3.486(7) ? . 2_665
F(4) C(30) 3.121(8) ? . 9_565
F(5) C(8) 3.407(15) ? . .
F(5) C(24) 3.514(11) ? . 17_555
F(5) C(30) 3.341(17) ? . 8_555
F(6) C(8) 3.468(9) ? . 3_565
F(6) C(17B) 3.58(2) ? . 7_455
F(6) C(24) 3.256(19) ? . 18_555
F(6) C(30) 3.271(10) ? . 7_455
F(7A) C(3) 3.559(11) ? . 2_665
F(7B) C(3) 3.59(2) ? . .
F(7B) C(7) 3.37(2) ? . .
F(7B) C(21) 3.381(13) ? . .
F(7C) F(1) 3.375(15) ? . .
F(7C) C(7) 3.576(19) ? . .
F(7C) C(7) 3.376(18) ? . 3_565
F(7C) C(21) 3.354(9) ? . .
F(7C) C(22) 3.357(7) ? . .
F(8A) C(7) 3.488(12) ? . 2_665
F(8A) C(22) 3.56(2) ? . 3_565
F(8C) C(3) 3.30(2) ? . .
C(3) F(7A) 3.559(15) ? . 3_565
C(3) F(7B) 3.59(2) ? . .
C(3) F(8C) 3.30(2) ? . .
C(7) F(7B) 3.37(2) ? . .
C(7) F(7C) 3.576(19) ? . .
C(7) F(7C) 3.376(14) ? . 2_665
C(7) F(8A) 3.488(19) ? . 3_565
C(8) F(4) 3.168(11) ? . 3_565
C(8) F(5) 3.407(15) ? . .
C(8) F(6) 3.468(14) ? . 2_665
C(9) F(4) 3.486(14) ? . 3_565
C(9) C(23) 3.545(6) ? . 16_555
C(16B) C(24) 3.597(15) ? . 12_555
C(17B) F(3) 3.36(2) ? . 15_554
C(17B) F(6) 3.58(2) ? . 13_544
C(21) F(7B) 3.381(13) ? . .
C(21) F(7C) 3.354(9) ? . .
C(22) F(7C) 3.357(7) ? . .
C(22) F(8A) 3.564(12) ? . 2_665
C(23) C(9) 3.545(6) ? . 16_555
C(24) F(3) 3.143(8) ? . 16_555
C(24) F(5) 3.514(18) ? . 18_545
C(24) F(6) 3.256(13) ? . 17_445
C(24) C(16B) 3.597(15) ? . 11_455
C(25) F(3) 3.530(8) ? . 16_555
C(29) F(2) 3.421(6) ? . 13_544
C(30) F(4) 3.121(12) ? . 14_654
C(30) F(5) 3.341(15) ? . 15_554
C(30) F(6) 3.271(10) ? . 13_544
P(1) H(8) 3.541 ? . .
P(1) H(8) 3.540 ? . 2_665
P(1) H(8) 3.540 ? . 3_565
P(2C) H(7) 3.401 ? . .
P(2C) H(7) 3.401 ? . 2_665
P(2C) H(7) 3.401 ? . 3_565
F(1) H(8) 2.771 ? . .
F(1) H(8) 2.770 ? . 2_665
F(1) H(8) 2.770 ? . 3_565
F(1) H(24) 3.352 ? . 16_555
F(1) H(24) 3.352 ? . 17_555
F(1) H(24) 3.350 ? . 18_555
F(2) H(17B) 2.984 ? . 7_455
F(2) H(17B) 2.986 ? . 8_555
F(2) H(17B) 2.986 ? . 9_565
F(2) H(29) 2.714 ? . 7_455
F(2) H(29) 2.716 ? . 8_555
F(2) H(29) 2.714 ? . 9_565
F(2) H(30) 3.325 ? . 7_455
F(2) H(30) 3.327 ? . 8_555
F(2) H(30) 3.326 ? . 9_565
F(3) H(8) 3.255 ? . .
F(3) H(8) 3.418 ? . 3_565
F(3) H(16B) 3.451 ? . 8_555
F(3) H(17A) 2.776 ? . 8_555
F(3) H(17B) 2.555 ? . 8_555
F(3) H(24) 2.416 ? . 16_555
F(3) H(25) 3.191 ? . 16_555
F(3) H(30) 3.137 ? . 7_455
F(3) H(30) 3.215 ? . 8_555
F(4) H(8) 2.506 ? . 2_665
F(4) H(9) 3.138 ? . 2_665
F(4) H(17A) 3.489 ? . 9_565
F(4) H(17B) 3.579 ? . 7_455
F(4) H(17B) 3.265 ? . 9_565
F(4) H(24) 2.915 ? . 17_555
F(4) H(24) 3.576 ? . 18_555
F(4) H(25) 3.486 ? . 18_555
F(4) H(29) 3.451 ? . 9_565
F(4) H(30) 2.282 ? . 9_565
F(5) H(8) 2.826 ? . .
F(5) H(9) 3.588 ? . .
F(5) H(17A) 3.233 ? . 9_565
F(5) H(17B) 2.944 ? . 9_565
F(5) H(24) 2.876 ? . 17_555
F(5) H(25) 3.053 ? . 17_555
F(5) H(29) 3.406 ? . 8_555
F(5) H(30) 2.490 ? . 8_555
F(6) H(8) 2.719 ? . 3_565
F(6) H(9) 3.285 ? . 3_565
F(6) H(16B) 3.544 ? . 7_455
F(6) H(17A) 2.926 ? . 7_455
F(6) H(17B) 2.738 ? . 7_455
F(6) H(24) 2.417 ? . 18_555
F(6) H(30) 2.558 ? . 7_455
F(7A) H(1) 2.922 ? . 2_665
F(7A) H(2) 3.400 ? . 2_665
F(7A) H(15A) 2.903 ? . 12_555
F(7A) H(15B) 3.295 ? . 12_555
F(7B) H(1) 3.355 ? . .
F(7B) H(2) 2.911 ? . .
F(7B) H(7) 2.621 ? . .
F(7B) H(7) 3.578 ? . 3_565
F(7B) H(21) 2.615 ? . .
F(7B) H(22) 3.269 ? . .
F(7C) H(7) 3.002 ? . .
F(7C) H(7) 2.500 ? . 3_565
F(7C) H(8) 3.129 ? . .
F(7C) H(8) 3.527 ? . 3_565
F(7C) H(21) 2.714 ? . .
F(7C) H(22) 2.726 ? . .
F(8A) H(1) 3.263 ? . 2_665
F(8A) H(2) 3.202 ? . 2_665
F(8A) H(7) 2.573 ? . 2_665
F(8A) H(21) 3.598 ? . 2_665
F(8A) H(21) 3.293 ? . 3_565
F(8A) H(22) 2.859 ? . 3_565
F(8B) H(1) 2.957 ? . .
F(8B) H(14A) 3.298 ? . .
F(8B) H(15A) 3.261 ? . 12_555
F(8B) H(15B) 3.484 ? . 12_555
F(8C) H(1) 2.815 ? . .
F(8C) H(2) 2.865 ? . .
F(8C) H(7) 2.942 ? . .
F(8C) H(21) 3.170 ? . .
F(8C) H(22) 3.532 ? . 2_665
C(4) H(15A) 3.410 ? . 11_455
C(4) H(15B) 3.476 ? . 11_455
C(5) H(22) 3.179 ? . 2_665
C(5) H(23) 3.164 ? . 2_665
C(6) H(22) 3.597 ? . 2_665
C(7) H(22) 3.239 ? . 2_665
C(8) H(23) 3.295 ? . 16_555
C(8) H(24) 3.047 ? . 16_555
C(9) H(23) 2.768 ? . 16_555
C(9) H(24) 3.279 ? . 16_555
C(9) H(30) 3.450 ? . 8_555
C(9) H(31) 3.519 ? . 8_555
C(10) H(23) 3.505 ? . 16_555
C(12) H(31) 3.020 ? . 12_555
C(13A) H(31) 3.282 ? . 12_555
C(13A) H(32) 2.896 ? . 12_555
C(13B) H(31) 3.246 ? . 12_555
C(13B) H(32) 2.851 ? . 12_555
C(14A) H(32) 3.008 ? . 12_555
C(14B) H(32) 2.834 ? . 12_555
C(15A) H(3) 2.862 ? . 12_555
C(15A) H(4) 3.574 ? . 12_555
C(15A) H(14A) 3.517 ? . 11_455
C(15A) H(32) 3.184 ? . 12_555
C(15B) H(3) 2.947 ? . 12_555
C(15B) H(14A) 3.516 ? . 11_455
C(15B) H(32) 3.078 ? . 12_555
C(16A) H(3) 3.093 ? . 12_555
C(16A) H(32) 3.166 ? . 12_555
C(16B) H(3) 3.550 ? . 12_555
C(16B) H(27) 3.580 ? . 12_555
C(16B) H(32) 3.181 ? . 12_555
C(17A) H(32) 3.052 ? . 12_555
C(17B) H(32) 3.148 ? . 12_555
C(18A) H(32) 2.910 ? . 12_555
C(18B) H(32) 3.006 ? . 12_555
C(20) H(16A) 3.414 ? . 11_455
C(21) H(16A) 3.330 ? . 11_455
C(21) H(23) 3.562 ? . 16_555
C(22) H(6) 2.877 ? . 3_565
C(22) H(7) 3.489 ? . 3_565
C(22) H(16A) 3.095 ? . 11_455
C(22) H(16B) 3.457 ? . 11_455
C(23) H(6) 2.977 ? . 3_565
C(23) H(9) 3.136 ? . 16_555
C(23) H(16A) 2.942 ? . 11_455
C(23) H(16B) 2.937 ? . 11_455
C(24) H(8) 3.234 ? . 16_555
C(24) H(9) 3.366 ? . 16_555
C(24) H(16A) 3.020 ? . 11_455
C(24) H(16B) 2.749 ? . 11_455
C(25) H(16A) 3.259 ? . 11_455
C(25) H(16B) 3.153 ? . 11_455
C(30) H(9) 3.392 ? . 15_554
C(31) H(9) 3.364 ? . 15_554
C(31) H(12A) 3.493 ? . 11_455
C(31) H(12B) 3.504 ? . 11_455
C(31) H(13A) 3.548 ? . 11_455
C(31) H(13B) 3.547 ? . 11_455
H(1) F(7A) 2.922 ? . 3_565
H(1) F(7B) 3.355 ? . .
H(1) F(8A) 3.263 ? . 3_565
H(1) F(8B) 2.957 ? . .
H(1) F(8C) 2.815 ? . .
H(2) F(7A) 3.400 ? . 3_565
H(2) F(7B) 2.911 ? . .
H(2) F(8A) 3.202 ? . 3_565
H(2) F(8C) 2.865 ? . .
H(3) C(15A) 2.862 ? . 11_455
H(3) C(15B) 2.947 ? . 11_455
H(3) C(16A) 3.093 ? . 11_455
H(3) C(16B) 3.550 ? . 11_455
H(3) H(15A) 2.621 ? . 11_455
H(3) H(15B) 2.568 ? . 11_455
H(3) H(16A) 2.998 ? . 11_455
H(4) C(15A) 3.574 ? . 11_455
H(4) H(15A) 3.425 ? . 11_455
H(5) H(23) 2.980 ? . 2_665
H(6) C(22) 2.877 ? . 2_665
H(6) C(23) 2.977 ? . 2_665
H(6) H(22) 2.239 ? . 2_665
H(6) H(23) 2.451 ? . 2_665
H(7) P(2C) 3.401 ? . .
H(7) F(7B) 2.621 ? . .
H(7) F(7B) 3.578 ? . 2_665
H(7) F(7C) 3.002 ? . .
H(7) F(7C) 2.500 ? . 2_665
H(7) F(8A) 2.573 ? . 3_565
H(7) F(8C) 2.942 ? . .
H(7) C(22) 3.489 ? . 2_665
H(7) H(22) 2.557 ? . 2_665
H(8) P(1) 3.541 ? . .
H(8) F(1) 2.771 ? . .
H(8) F(3) 3.255 ? . .
H(8) F(3) 3.418 ? . 2_665
H(8) F(4) 2.506 ? . 3_565
H(8) F(5) 2.826 ? . .
H(8) F(6) 2.719 ? . 2_665
H(8) F(7C) 3.129 ? . .
H(8) F(7C) 3.527 ? . 2_665
H(8) C(24) 3.234 ? . 16_555
H(8) H(23) 3.349 ? . 16_555
H(8) H(24) 2.429 ? . 16_555
H(9) F(4) 3.138 ? . 3_565
H(9) F(5) 3.588 ? . .
H(9) F(6) 3.285 ? . 2_665
H(9) C(23) 3.136 ? . 16_555
H(9) C(24) 3.366 ? . 16_555
H(9) C(30) 3.392 ? . 8_555
H(9) C(31) 3.364 ? . 8_555
H(9) H(23) 2.417 ? . 16_555
H(9) H(24) 2.893 ? . 16_555
H(9) H(30) 2.783 ? . 8_555
H(9) H(31) 2.725 ? . 8_555
H(10) H(31) 3.524 ? . 8_555
H(12A) C(31) 3.493 ? . 12_555
H(12A) H(16A) 3.589 ? . 12_555
H(12A) H(23) 3.044 ? . 2_665
H(12A) H(31) 2.706 ? . 12_555
H(12B) C(31) 3.504 ? . 12_555
H(12B) H(31) 2.607 ? . 12_555
H(13A) C(31) 3.548 ? . 12_555
H(13A) H(31) 2.671 ? . 12_555
H(13B) C(31) 3.547 ? . 12_555
H(13B) H(16A) 3.547 ? . 12_555
H(13B) H(23) 3.168 ? . 2_665
H(13B) H(31) 2.791 ? . 12_555
H(14A) F(8B) 3.298 ? . .
H(14A) C(15A) 3.517 ? . 12_555
H(14A) C(15B) 3.516 ? . 12_555
H(14A) H(15A) 3.290 ? . 12_555
H(14A) H(15B) 3.123 ? . 12_555
H(14A) H(16A) 3.463 ? . 12_555
H(14A) H(32) 3.509 ? . 12_555
H(14B) H(15B) 3.544 ? . 12_555
H(14B) H(32) 3.264 ? . 12_555
H(15A) F(7A) 2.903 ? . 11_455
H(15A) F(8B) 3.261 ? . 11_455
H(15A) C(4) 3.410 ? . 12_555
H(15A) H(3) 2.621 ? . 12_555
H(15A) H(4) 3.425 ? . 12_555
H(15A) H(14A) 3.290 ? . 11_455
H(15B) F(7A) 3.295 ? . 11_455
H(15B) F(8B) 3.484 ? . 11_455
H(15B) C(4) 3.476 ? . 12_555
H(15B) H(3) 2.568 ? . 12_555
H(15B) H(14A) 3.123 ? . 11_455
H(15B) H(14B) 3.544 ? . 11_455
H(16A) C(20) 3.414 ? . 12_555
H(16A) C(21) 3.330 ? . 12_555
H(16A) C(22) 3.095 ? . 12_555
H(16A) C(23) 2.942 ? . 12_555
H(16A) C(24) 3.020 ? . 12_555
H(16A) C(25) 3.259 ? . 12_555
H(16A) H(3) 2.998 ? . 12_555
H(16A) H(12A) 3.589 ? . 11_455
H(16A) H(13B) 3.547 ? . 11_455
H(16A) H(14A) 3.463 ? . 11_455
H(16A) H(22) 3.563 ? . 12_555
H(16A) H(23) 3.350 ? . 12_555
H(16A) H(24) 3.456 ? . 12_555
H(16B) F(3) 3.451 ? . 15_554
H(16B) F(6) 3.544 ? . 13_544
H(16B) C(22) 3.457 ? . 12_555
H(16B) C(23) 2.937 ? . 12_555
H(16B) C(24) 2.749 ? . 12_555
H(16B) C(25) 3.153 ? . 12_555
H(16B) H(23) 3.252 ? . 12_555
H(16B) H(24) 2.953 ? . 12_555
H(16B) H(25) 3.573 ? . 12_555
H(17A) F(3) 2.776 ? . 15_554
H(17A) F(4) 3.489 ? . 14_654
H(17A) F(5) 3.233 ? . 14_654
H(17A) F(6) 2.926 ? . 13_544
H(17A) H(24) 3.466 ? . 12_555
H(17A) H(32) 3.573 ? . 12_555
H(17B) F(2) 2.984 ? . 13_544
H(17B) F(3) 2.555 ? . 15_554
H(17B) F(4) 3.579 ? . 13_544
H(17B) F(4) 3.265 ? . 14_654
H(17B) F(5) 2.944 ? . 14_654
H(17B) F(6) 2.738 ? . 13_544
H(18A) H(32) 3.404 ? . 12_555
H(18B) H(32) 3.543 ? . 12_555
H(21) F(7B) 2.615 ? . .
H(21) F(7C) 2.714 ? . .
H(21) F(8A) 3.293 ? . 2_665
H(21) F(8A) 3.598 ? . 3_565
H(21) F(8C) 3.170 ? . .
H(22) F(7B) 3.269 ? . .
H(22) F(7C) 2.726 ? . .
H(22) F(8A) 2.859 ? . 2_665
H(22) F(8C) 3.532 ? . 3_565
H(22) C(5) 3.179 ? . 3_565
H(22) C(6) 3.597 ? . 3_565
H(22) C(7) 3.239 ? . 3_565
H(22) H(6) 2.239 ? . 3_565
H(22) H(7) 2.557 ? . 3_565
H(22) H(16A) 3.563 ? . 11_455
H(23) C(5) 3.164 ? . 3_565
H(23) C(8) 3.295 ? . 16_555
H(23) C(9) 2.768 ? . 16_555
H(23) C(10) 3.505 ? . 16_555
H(23) C(21) 3.562 ? . 16_555
H(23) H(5) 2.980 ? . 3_565
H(23) H(6) 2.451 ? . 3_565
H(23) H(8) 3.349 ? . 16_555
H(23) H(9) 2.417 ? . 16_555
H(23) H(12A) 3.044 ? . 3_565
H(23) H(13B) 3.168 ? . 3_565
H(23) H(16A) 3.350 ? . 11_455
H(23) H(16B) 3.252 ? . 11_455
H(24) F(1) 3.352 ? . 16_555
H(24) F(1) 3.350 ? . 17_445
H(24) F(1) 3.352 ? . 18_545
H(24) F(3) 2.416 ? . 16_555
H(24) F(4) 3.576 ? . 17_445
H(24) F(4) 2.915 ? . 18_545
H(24) F(5) 2.876 ? . 18_545
H(24) F(6) 2.417 ? . 17_445
H(24) C(8) 3.047 ? . 16_555
H(24) C(9) 3.279 ? . 16_555
H(24) H(8) 2.429 ? . 16_555
H(24) H(9) 2.893 ? . 16_555
H(24) H(16A) 3.456 ? . 11_455
H(24) H(16B) 2.953 ? . 11_455
H(24) H(17A) 3.466 ? . 11_455
H(25) F(3) 3.191 ? . 16_555
H(25) F(4) 3.486 ? . 17_445
H(25) F(5) 3.053 ? . 18_545
H(25) H(16B) 3.573 ? . 11_455
H(27) C(16B) 3.580 ? . 11_455
H(27) H(30) 3.454 ? . 10_555
H(29) F(2) 2.714 ? . 13_544
H(29) F(4) 3.451 ? . 14_654
H(29) F(5) 3.406 ? . 15_554
H(30) F(2) 3.325 ? . 13_544
H(30) F(3) 3.137 ? . 13_544
H(30) F(3) 3.215 ? . 15_554
H(30) F(4) 2.282 ? . 14_654
H(30) F(5) 2.490 ? . 15_554
H(30) F(6) 2.558 ? . 13_544
H(30) C(9) 3.450 ? . 15_554
H(30) H(9) 2.783 ? . 15_554
H(30) H(27) 3.454 ? . 10_555
H(31) C(9) 3.519 ? . 15_554
H(31) C(12) 3.020 ? . 11_455
H(31) C(13A) 3.282 ? . 11_455
H(31) C(13B) 3.246 ? . 11_455
H(31) H(9) 2.725 ? . 15_554
H(31) H(10) 3.524 ? . 15_554
H(31) H(12A) 2.706 ? . 11_455
H(31) H(12B) 2.607 ? . 11_455
H(31) H(13A) 2.671 ? . 11_455
H(31) H(13B) 2.791 ? . 11_455
H(32) C(13A) 2.896 ? . 11_455
H(32) C(13B) 2.851 ? . 11_455
H(32) C(14A) 3.008 ? . 11_455
H(32) C(14B) 2.834 ? . 11_455
H(32) C(15A) 3.184 ? . 11_455
H(32) C(15B) 3.078 ? . 11_455
H(32) C(16A) 3.166 ? . 11_455
H(32) C(16B) 3.181 ? . 11_455
H(32) C(17A) 3.052 ? . 11_455
H(32) C(17B) 3.148 ? . 11_455
H(32) C(18A) 2.910 ? . 11_455
H(32) C(18B) 3.006 ? . 11_455
H(32) H(14A) 3.509 ? . 11_455
H(32) H(14B) 3.264 ? . 11_455
H(32) H(17A) 3.573 ? . 11_455
H(32) H(18A) 3.404 ? . 11_455
H(32) H(18B) 3.543 ? . 11_455

loop_
_geom_torsion_atom_site_label_1
_geom_torsion_atom_site_label_2
_geom_torsion_atom_site_label_3
_geom_torsion_atom_site_label_4
_geom_torsion
_geom_torsion_publ_flag
_geom_torsion_site_symmetry_1
_geom_torsion_site_symmetry_2
_geom_torsion_site_symmetry_3
_geom_torsion_site_symmetry_4
O(1) Pd(1) O(2) C(2) -9.4(2) ? . . . .
O(2) Pd(1) O(1) C(1) 9.5(2) ? . . . .
O(1) Pd(1) N(1) C(3) -178.0(2) ? . . . .
O(1) Pd(1) N(1) C(5) -58.0(2) ? . . . .
O(1) Pd(1) N(1) C(12) 58.1(2) ? . . . .
N(1) Pd(1) O(1) C(1) -173.6(2) ? . . . .
O(2) Pd(1) N(2) C(4) -159.6(2) ? . . . .
O(2) Pd(1) N(2) C(19) 81.6(2) ? . . . .
O(2) Pd(1) N(2) C(26) -37.1(2) ? . . . .
N(2) Pd(1) O(2) C(2) 169.4(2) ? . . . .
N(1) Pd(1) N(2) C(4) 23.5(2) ? . . . .
N(1) Pd(1) N(2) C(19) -95.4(2) ? . . . .
N(1) Pd(1) N(2) C(26) 146.0(2) ? . . . .
N(2) Pd(1) N(1) C(3) 3.2(2) ? . . . .
N(2) Pd(1) N(1) C(5) 123.2(2) ? . . . .
N(2) Pd(1) N(1) C(12) -120.8(2) ? . . . .
C(1) Pd(2) C(1) O(1) -146.8(5) ? . . 2_655 2_655
C(1) Pd(2) C(1) C(2) 100.7(2) ? . . 2_655 2_655
C(1) Pd(2) C(1) C(2) -29.43(19) ? . . 2_655 .
C(1) Pd(2) C(1) O(1) 141.8(3) ? 2_655 . . .
C(1) Pd(2) C(1) C(2) 29.2(2) ? 2_655 . . .
C(1) Pd(2) C(1) C(2) -100.9(2) ? 2_655 . . 3_665
C(1) Pd(2) C(1) O(1) 141.8(3) ? . . 3_665 3_665
C(1) Pd(2) C(1) C(2) 29.21(18) ? . . 3_665 3_665
C(1) Pd(2) C(1) O(1) -146.8(3) ? 3_665 . . .
C(1) Pd(2) C(1) C(2) 100.7(2) ? 3_665 . . .
C(1) Pd(2) C(1) C(2) -29.4(2) ? 3_665 . . 3_665
C(1) Pd(2) C(1) O(1) -33.3(5) ? . . 17_555 17_555
C(1) Pd(2) C(1) C(2) 79.3(2) ? . . 17_555 17_555
C(1) Pd(2) C(1) O(1) -38.2(3) ? 17_555 . . .
C(1) Pd(2) C(1) C(2) -150.7(2) ? 17_555 . . .
C(1) Pd(2) C(1) C(2) 79.2(2) ? 17_555 . . 3_665
C(1) Pd(2) C(1) O(1) 38.2(3) ? . . 18_545 18_545
C(1) Pd(2) C(1) C(2) 150.81(18) ? . . 18_545 18_545
C(1) Pd(2) C(1) O(1) 33.2(3) ? 18_545 . . .
C(1) Pd(2) C(1) C(2) -79.4(2) ? 18_545 . . .
C(1) Pd(2) C(1) C(2) 150.5(2) ? 18_545 . . 3_665
C(1) Pd(2) C(2) O(2) -113.0(4) ? . . . .
C(1) Pd(2) C(2) C(1) 130.4(3) ? . . . 2_655
C(2) Pd(2) C(1) O(1) 112.6(4) ? . . . .
C(2) Pd(2) C(1) C(2) -130.1(3) ? . . . 3_665
C(1) Pd(2) C(2) O(2) -178.2(3) ? . . 2_655 2_655
C(1) Pd(2) C(2) C(1) -65.2(2) ? . . 2_655 2_655
C(2) Pd(2) C(1) O(1) 177.7(3) ? 2_655 . . .
C(2) Pd(2) C(1) C(2) 65.1(2) ? 2_655 . . .
C(2) Pd(2) C(1) C(2) -65.0(2) ? 2_655 . . 3_665
C(1) Pd(2) C(2) O(2) 116.7(5) ? . . 3_665 3_665
C(1) Pd(2) C(2) C(1) -130.4(2) ? . . 3_665 3_665
C(2) Pd(2) C(1) O(1) -117.3(3) ? 3_665 . . .
C(2) Pd(2) C(1) C(2) 130.1(3) ? 3_665 . . .
C(1) Pd(2) C(2) O(2) -67.2(4) ? . . 16_655 16_655
C(1) Pd(2) C(2) C(1) 179.9(2) ? . . 16_655 16_655
C(2) Pd(2) C(1) O(1) -67.3(4) ? 16_655 . . .
C(2) Pd(2) C(1) C(2) -179.9(2) ? 16_655 . . .
C(2) Pd(2) C(1) C(2) 50.0(3) ? 16_655 . . 3_665
C(1) Pd(2) C(2) O(2) -1.8(3) ? . . 17_555 17_555
C(1) Pd(2) C(2) C(1) -114.8(2) ? . . 17_555 17_555
C(2) Pd(2) C(1) O(1) -2.3(3) ? 17_555 . . .
C(2) Pd(2) C(1) C(2) -114.9(2) ? 17_555 . . .
C(2) Pd(2) C(1) C(2) 115.0(2) ? 17_555 . . 3_665
C(1) Pd(2) C(2) O(2) 63.5(5) ? . . 18_545 18_545
C(1) Pd(2) C(2) C(1) -49.5(2) ? . . 18_545 18_545
C(2) Pd(2) C(1) O(1) 62.6(3) ? 18_545 . . .
C(2) Pd(2) C(1) C(2) -50.0(3) ? 18_545 . . .
C(2) Pd(2) C(1) C(2) 179.9(2) ? 18_545 . . 3_665
C(1) Pd(2) C(1) O(1) -146.8(4) ? 2_655 . 3_665 3_665
C(1) Pd(2) C(1) C(2) 100.6(2) ? 2_655 . 3_665 3_665
C(1) Pd(2) C(1) O(1) 141.8(5) ? 3_665 . 2_655 2_655
C(1) Pd(2) C(1) C(2) 29.2(2) ? 3_665 . 2_655 2_655
C(1) Pd(2) C(1) C(2) -100.9(2) ? 3_665 . 2_655 .
C(1) Pd(2) C(1) O(1) 38.3(3) ? 2_655 . 16_655 16_655
C(1) Pd(2) C(1) C(2) 150.8(2) ? 2_655 . 16_655 16_655
C(1) Pd(2) C(1) O(1) 33.1(5) ? 16_655 . 2_655 2_655
C(1) Pd(2) C(1) C(2) -79.4(2) ? 16_655 . 2_655 2_655
C(1) Pd(2) C(1) C(2) 150.50(19) ? 16_655 . 2_655 .
C(1) Pd(2) C(1) O(1) -33.2(4) ? 2_655 . 18_545 18_545
C(1) Pd(2) C(1) C(2) 79.4(2) ? 2_655 . 18_545 18_545
C(1) Pd(2) C(1) O(1) -38.3(5) ? 18_545 . 2_655 2_655
C(1) Pd(2) C(1) C(2) -150.8(2) ? 18_545 . 2_655 2_655
C(1) Pd(2) C(1) C(2) 79.1(2) ? 18_545 . 2_655 .
C(1) Pd(2) C(2) O(2) 116.6(4) ? 2_655 . . .
C(1) Pd(2) C(2) C(1) -130.4(3) ? 2_655 . . .
C(2) Pd(2) C(1) O(1) -117.4(5) ? . . 2_655 2_655
C(2) Pd(2) C(1) C(2) 130.1(2) ? . . 2_655 2_655
C(1) Pd(2) C(2) O(2) -113.0(3) ? 2_655 . 2_655 2_655
C(2) Pd(2) C(1) O(1) 112.6(5) ? 2_655 . 2_655 2_655
C(2) Pd(2) C(1) C(2) -130.1(2) ? 2_655 . 2_655 .
C(1) Pd(2) C(2) O(2) -178.2(4) ? 2_655 . 3_665 3_665
C(1) Pd(2) C(2) C(1) -65.3(2) ? 2_655 . 3_665 3_665
C(1) Pd(2) C(2) C(1) 65.1(2) ? 2_655 . 3_665 .
C(2) Pd(2) C(1) O(1) 177.7(5) ? 3_665 . 2_655 2_655
C(2) Pd(2) C(1) C(2) 65.1(2) ? 3_665 . 2_655 2_655
C(2) Pd(2) C(1) C(2) -65.0(2) ? 3_665 . 2_655 .
C(1) Pd(2) C(2) O(2) 63.4(4) ? 2_655 . 16_655 16_655
C(1) Pd(2) C(2) C(1) -49.5(3) ? 2_655 . 16_655 16_655
C(2) Pd(2) C(1) O(1) 62.6(5) ? 16_655 . 2_655 2_655
C(2) Pd(2) C(1) C(2) -50.0(2) ? 16_655 . 2_655 2_655
C(2) Pd(2) C(1) C(2) 179.91(15) ? 16_655 . 2_655 .
C(1) Pd(2) C(2) O(2) -67.0(3) ? 2_655 . 17_555 17_555
C(1) Pd(2) C(2) C(1) 179.99(19) ? 2_655 . 17_555 17_555
C(2) Pd(2) C(1) O(1) -67.4(5) ? 17_555 . 2_655 2_655
C(2) Pd(2) C(1) C(2) -179.99(19) ? 17_555 . 2_655 2_655
C(2) Pd(2) C(1) C(2) 49.9(2) ? 17_555 . 2_655 .
C(1) Pd(2) C(2) O(2) -1.7(4) ? 2_655 . 18_545 18_545
C(1) Pd(2) C(2) C(1) -114.7(2) ? 2_655 . 18_545 18_545
C(2) Pd(2) C(1) O(1) -2.4(5) ? 18_545 . 2_655 2_655
C(2) Pd(2) C(1) C(2) -114.9(2) ? 18_545 . 2_655 2_655
C(2) Pd(2) C(1) C(2) 115.0(2) ? 18_545 . 2_655 .
C(1) Pd(2) C(1) O(1) -33.2(3) ? 3_665 . 16_655 16_655
C(1) Pd(2) C(1) C(2) 79.3(2) ? 3_665 . 16_655 16_655
C(1) Pd(2) C(1) O(1) -38.2(3) ? 16_655 . 3_665 3_665
C(1) Pd(2) C(1) C(2) -150.76(18) ? 16_655 . 3_665 3_665
C(1) Pd(2) C(1) O(1) 38.2(5) ? 3_665 . 17_555 17_555
C(1) Pd(2) C(1) C(2) 150.8(2) ? 3_665 . 17_555 17_555
C(1) Pd(2) C(1) O(1) 33.3(4) ? 17_555 . 3_665 3_665
C(1) Pd(2) C(1) C(2) -79.3(2) ? 17_555 . 3_665 3_665
C(1) Pd(2) C(2) O(2) -178.2(3) ? 3_665 . . .
C(1) Pd(2) C(2) C(1) -65.2(2) ? 3_665 . . .
C(1) Pd(2) C(2) C(1) 65.2(2) ? 3_665 . . 2_655
C(2) Pd(2) C(1) O(1) 177.7(3) ? . . 3_665 3_665
C(2) Pd(2) C(1) C(2) 65.1(2) ? . . 3_665 3_665
C(1) Pd(2) C(2) O(2) 116.6(4) ? 3_665 . 2_655 2_655
C(1) Pd(2) C(2) C(1) -130.4(3) ? 3_665 . 2_655 2_655
C(2) Pd(2) C(1) O(1) -117.3(5) ? 2_655 . 3_665 3_665
C(2) Pd(2) C(1) C(2) 130.1(3) ? 2_655 . 3_665 3_665
C(1) Pd(2) C(2) O(2) -112.9(5) ? 3_665 . 3_665 3_665
C(1) Pd(2) C(2) C(1) 130.4(2) ? 3_665 . 3_665 .
C(2) Pd(2) C(1) O(1) 112.6(4) ? 3_665 . 3_665 3_665
C(1) Pd(2) C(2) O(2) -1.8(3) ? 3_665 . 16_655 16_655
C(1) Pd(2) C(2) C(1) -114.8(2) ? 3_665 . 16_655 16_655
C(2) Pd(2) C(1) O(1) -2.3(4) ? 16_655 . 3_665 3_665
C(2) Pd(2) C(1) C(2) -114.9(2) ? 16_655 . 3_665 3_665
C(1) Pd(2) C(2) O(2) 63.3(4) ? 3_665 . 17_555 17_555
C(1) Pd(2) C(2) C(1) -49.6(3) ? 3_665 . 17_555 17_555
C(2) Pd(2) C(1) O(1) 62.7(5) ? 17_555 . 3_665 3_665
C(2) Pd(2) C(1) C(2) -49.9(3) ? 17_555 . 3_665 3_665
C(1) Pd(2) C(2) O(2) -67.0(5) ? 3_665 . 18_545 18_545
C(1) Pd(2) C(2) C(1) 179.97(19) ? 3_665 . 18_545 18_545
C(2) Pd(2) C(1) O(1) -67.4(4) ? 18_545 . 3_665 3_665
C(2) Pd(2) C(1) C(2) -179.97(19) ? 18_545 . 3_665 3_665
C(1) Pd(2) C(1) O(1) 146.8(5) ? 16_655 . 17_555 17_555
C(1) Pd(2) C(1) C(2) -100.6(2) ? 16_655 . 17_555 17_555
C(1) Pd(2) C(1) O(1) -141.8(3) ? 17_555 . 16_655 16_655
C(1) Pd(2) C(1) C(2) -29.2(2) ? 17_555 . 16_655 16_655
C(1) Pd(2) C(1) O(1) -141.8(3) ? 16_655 . 18_545 18_545
C(1) Pd(2) C(1) C(2) -29.22(18) ? 16_655 . 18_545 18_545
C(1) Pd(2) C(1) O(1) 146.8(3) ? 18_545 . 16_655 16_655
C(1) Pd(2) C(1) C(2) -100.6(2) ? 18_545 . 16_655 16_655
C(1) Pd(2) C(2) O(2) 66.9(4) ? 16_655 . . .
C(1) Pd(2) C(2) C(1) 179.9(2) ? 16_655 . . .
C(1) Pd(2) C(2) C(1) -49.7(3) ? 16_655 . . 2_655
C(2) Pd(2) C(1) O(1) 67.6(4) ? . . 16_655 16_655
C(2) Pd(2) C(1) C(2) -179.9(2) ? . . 16_655 16_655
C(1) Pd(2) C(2) O(2) 1.8(3) ? 16_655 . 2_655 2_655
C(1) Pd(2) C(2) C(1) 114.7(2) ? 16_655 . 2_655 2_655
C(2) Pd(2) C(1) O(1) 2.4(3) ? 2_655 . 16_655 16_655
C(2) Pd(2) C(1) C(2) 114.9(2) ? 2_655 . 16_655 16_655
C(1) Pd(2) C(2) O(2) -63.2(5) ? 16_655 . 3_665 3_665
C(1) Pd(2) C(2) C(1) 49.7(2) ? 16_655 . 3_665 3_665
C(1) Pd(2) C(2) C(1) -179.9(2) ? 16_655 . 3_665 .
C(2) Pd(2) C(1) O(1) -62.8(3) ? 3_665 . 16_655 16_655
C(2) Pd(2) C(1) C(2) 49.8(3) ? 3_665 . 16_655 16_655
C(1) Pd(2) C(2) O(2) 113.0(4) ? 16_655 . 16_655 16_655
C(2) Pd(2) C(1) O(1) -112.6(4) ? 16_655 . 16_655 16_655
C(1) Pd(2) C(2) O(2) 178.2(3) ? 16_655 . 17_555 17_555
C(1) Pd(2) C(2) C(1) 65.2(2) ? 16_655 . 17_555 17_555
C(2) Pd(2) C(1) O(1) -177.7(3) ? 17_555 . 16_655 16_655
C(2) Pd(2) C(1) C(2) -65.1(2) ? 17_555 . 16_655 16_655
C(1) Pd(2) C(2) O(2) -116.6(5) ? 16_655 . 18_545 18_545
C(1) Pd(2) C(2) C(1) 130.4(2) ? 16_655 . 18_545 18_545
C(2) Pd(2) C(1) O(1) 117.4(3) ? 18_545 . 16_655 16_655
C(2) Pd(2) C(1) C(2) -130.1(3) ? 18_545 . 16_655 16_655
C(1) Pd(2) C(1) O(1) 146.8(4) ? 17_555 . 18_545 18_545
C(1) Pd(2) C(1) C(2) -100.6(2) ? 17_555 . 18_545 18_545
C(1) Pd(2) C(1) O(1) -141.8(5) ? 18_545 . 17_555 17_555
C(1) Pd(2) C(1) C(2) -29.2(2) ? 18_545 . 17_555 17_555
C(1) Pd(2) C(2) O(2) -63.3(4) ? 17_555 . . .
C(1) Pd(2) C(2) C(1) 49.7(3) ? 17_555 . . .
C(1) Pd(2) C(2) C(1) -179.91(15) ? 17_555 . . 2_655
C(2) Pd(2) C(1) O(1) -62.8(5) ? . . 17_555 17_555
C(2) Pd(2) C(1) C(2) 49.8(2) ? . . 17_555 17_555
C(1) Pd(2) C(2) O(2) 67.0(3) ? 17_555 . 2_655 2_655
C(1) Pd(2) C(2) C(1) 179.99(19) ? 17_555 . 2_655 2_655
C(2) Pd(2) C(1) O(1) 67.4(5) ? 2_655 . 17_555 17_555
C(2) Pd(2) C(1) C(2) -179.99(19) ? 2_655 . 17_555 17_555
C(1) Pd(2) C(2) O(2) 1.9(4) ? 17_555 . 3_665 3_665
C(1) Pd(2) C(2) C(1) 114.8(2) ? 17_555 . 3_665 3_665
C(1) Pd(2) C(2) C(1) -114.8(2) ? 17_555 . 3_665 .
C(2) Pd(2) C(1) O(1) 2.3(5) ? 3_665 . 17_555 17_555
C(2) Pd(2) C(1) C(2) 114.9(2) ? 3_665 . 17_555 17_555
C(1) Pd(2) C(2) O(2) -116.7(4) ? 17_555 . 16_655 16_655
C(1) Pd(2) C(2) C(1) 130.4(3) ? 17_555 . 16_655 16_655
C(2) Pd(2) C(1) O(1) 117.3(5) ? 16_655 . 17_555 17_555
C(2) Pd(2) C(1) C(2) -130.1(2) ? 16_655 . 17_555 17_555
C(1) Pd(2) C(2) O(2) 113.0(3) ? 17_555 . 17_555 17_555
C(2) Pd(2) C(1) O(1) -112.6(5) ? 17_555 . 17_555 17_555
C(1) Pd(2) C(2) O(2) 178.2(4) ? 17_555 . 18_545 18_545
C(1) Pd(2) C(2) C(1) 65.2(2) ? 17_555 . 18_545 18_545
C(2) Pd(2) C(1) O(1) -177.7(5) ? 18_545 . 17_555 17_555
C(2) Pd(2) C(1) C(2) -65.1(2) ? 18_545 . 17_555 17_555
C(1) Pd(2) C(2) O(2) 1.8(3) ? 18_545 . . .
C(1) Pd(2) C(2) C(1) 114.7(2) ? 18_545 . . .
C(1) Pd(2) C(2) C(1) -114.9(2) ? 18_545 . . 2_655
C(2) Pd(2) C(1) O(1) 2.4(4) ? . . 18_545 18_545
C(2) Pd(2) C(1) C(2) 114.9(2) ? . . 18_545 18_545
C(1) Pd(2) C(2) O(2) -63.4(4) ? 18_545 . 2_655 2_655
C(1) Pd(2) C(2) C(1) 49.6(3) ? 18_545 . 2_655 2_655
C(2) Pd(2) C(1) O(1) -62.6(5) ? 2_655 . 18_545 18_545
C(2) Pd(2) C(1) C(2) 49.9(3) ? 2_655 . 18_545 18_545
C(1) Pd(2) C(2) O(2) 67.0(5) ? 18_545 . 3_665 3_665
C(1) Pd(2) C(2) C(1) 179.97(19) ? 18_545 . 3_665 3_665
C(1) Pd(2) C(2) C(1) -49.6(2) ? 18_545 . 3_665 .
C(2) Pd(2) C(1) O(1) 67.5(4) ? 3_665 . 18_545 18_545
C(2) Pd(2) C(1) C(2) -179.97(19) ? 3_665 . 18_545 18_545
C(1) Pd(2) C(2) O(2) 178.2(3) ? 18_545 . 16_655 16_655
C(1) Pd(2) C(2) C(1) 65.2(2) ? 18_545 . 16_655 16_655
C(2) Pd(2) C(1) O(1) -177.7(4) ? 16_655 . 18_545 18_545
C(2) Pd(2) C(1) C(2) -65.1(2) ? 16_655 . 18_545 18_545
C(1) Pd(2) C(2) O(2) -116.7(4) ? 18_545 . 17_555 17_555
C(1) Pd(2) C(2) C(1) 130.4(3) ? 18_545 . 17_555 17_555
C(2) Pd(2) C(1) O(1) 117.4(5) ? 17_555 . 18_545 18_545
C(2) Pd(2) C(1) C(2) -130.1(3) ? 17_555 . 18_545 18_545
C(1) Pd(2) C(2) O(2) 113.0(5) ? 18_545 . 18_545 18_545
C(2) Pd(2) C(1) O(1) -112.6(4) ? 18_545 . 18_545 18_545
C(2) Pd(2) C(2) O(2) -142.4(3) ? . . 2_655 2_655
C(2) Pd(2) C(2) C(1) -29.4(2) ? . . 2_655 2_655
C(2) Pd(2) C(2) O(2) 146.2(3) ? 2_655 . . .
C(2) Pd(2) C(2) C(1) -100.8(2) ? 2_655 . . .
C(2) Pd(2) C(2) C(1) 29.62(18) ? 2_655 . . 2_655
C(2) Pd(2) C(2) O(2) 146.3(5) ? . . 3_665 3_665
C(2) Pd(2) C(2) C(1) -100.8(2) ? . . 3_665 3_665
C(2) Pd(2) C(2) C(1) 29.6(2) ? . . 3_665 .
C(2) Pd(2) C(2) O(2) -142.3(4) ? 3_665 . . .
C(2) Pd(2) C(2) C(1) -29.4(2) ? 3_665 . . .
C(2) Pd(2) C(2) C(1) 101.0(2) ? 3_665 . . 2_655
C(2) Pd(2) C(2) O(2) -37.7(3) ? . . 17_555 17_555
C(2) Pd(2) C(2) C(1) -150.6(2) ? . . 17_555 17_555
C(2) Pd(2) C(2) O(2) -33.7(3) ? 17_555 . . .
C(2) Pd(2) C(2) C(1) 79.2(2) ? 17_555 . . .
C(2) Pd(2) C(2) C(1) -150.37(18) ? 17_555 . . 2_655
C(2) Pd(2) C(2) O(2) 33.8(5) ? . . 18_545 18_545
C(2) Pd(2) C(2) C(1) -79.2(2) ? . . 18_545 18_545
C(2) Pd(2) C(2) O(2) 37.6(4) ? 18_545 . . .
C(2) Pd(2) C(2) C(1) 150.5(2) ? 18_545 . . .
C(2) Pd(2) C(2) C(1) -79.0(2) ? 18_545 . . 2_655
C(2) Pd(2) C(2) O(2) -142.3(5) ? 2_655 . 3_665 3_665
C(2) Pd(2) C(2) C(1) -29.39(19) ? 2_655 . 3_665 3_665
C(2) Pd(2) C(2) C(1) 101.0(2) ? 2_655 . 3_665 .
C(2) Pd(2) C(2) O(2) 146.3(3) ? 3_665 . 2_655 2_655
C(2) Pd(2) C(2) C(1) -100.8(2) ? 3_665 . 2_655 2_655
C(2) Pd(2) C(2) O(2) 33.7(3) ? 2_655 . 16_655 16_655
C(2) Pd(2) C(2) C(1) -79.2(2) ? 2_655 . 16_655 16_655
C(2) Pd(2) C(2) O(2) 37.6(3) ? 16_655 . 2_655 2_655
C(2) Pd(2) C(2) C(1) 150.6(2) ? 16_655 . 2_655 2_655
C(2) Pd(2) C(2) O(2) -37.6(5) ? 2_655 . 18_545 18_545
C(2) Pd(2) C(2) C(1) -150.61(19) ? 2_655 . 18_545 18_545
C(2) Pd(2) C(2) O(2) -33.8(3) ? 18_545 . 2_655 2_655
C(2) Pd(2) C(2) C(1) 79.2(2) ? 18_545 . 2_655 2_655
C(2) Pd(2) C(2) O(2) -37.7(4) ? 3_665 . 16_655 16_655
C(2) Pd(2) C(2) C(1) -150.7(2) ? 3_665 . 16_655 16_655
C(2) Pd(2) C(2) O(2) -33.7(5) ? 16_655 . 3_665 3_665
C(2) Pd(2) C(2) C(1) 79.3(2) ? 16_655 . 3_665 3_665
C(2) Pd(2) C(2) C(1) -150.3(2) ? 16_655 . 3_665 .
C(2) Pd(2) C(2) O(2) 33.7(3) ? 3_665 . 17_555 17_555
C(2) Pd(2) C(2) C(1) -79.2(2) ? 3_665 . 17_555 17_555
C(2) Pd(2) C(2) O(2) 37.7(5) ? 17_555 . 3_665 3_665
C(2) Pd(2) C(2) C(1) 150.63(19) ? 17_555 . 3_665 3_665
C(2) Pd(2) C(2) C(1) -79.0(2) ? 17_555 . 3_665 .
C(2) Pd(2) C(2) O(2) 142.3(3) ? 16_655 . 17_555 17_555
C(2) Pd(2) C(2) C(1) 29.4(2) ? 16_655 . 17_555 17_555
C(2) Pd(2) C(2) O(2) -146.3(3) ? 17_555 . 16_655 16_655
C(2) Pd(2) C(2) C(1) 100.8(2) ? 17_555 . 16_655 16_655
C(2) Pd(2) C(2) O(2) -146.3(5) ? 16_655 . 18_545 18_545
C(2) Pd(2) C(2) C(1) 100.7(2) ? 16_655 . 18_545 18_545
C(2) Pd(2) C(2) O(2) 142.4(4) ? 18_545 . 16_655 16_655
C(2) Pd(2) C(2) C(1) 29.4(2) ? 18_545 . 16_655 16_655
C(2) Pd(2) C(2) O(2) 142.4(5) ? 17_555 . 18_545 18_545
C(2) Pd(2) C(2) C(1) 29.37(19) ? 17_555 . 18_545 18_545
C(2) Pd(2) C(2) O(2) -146.3(3) ? 18_545 . 17_555 17_555
C(2) Pd(2) C(2) C(1) 100.8(2) ? 18_545 . 17_555 17_555
Pd(1) O(1) C(1) Pd(2) -100.5(2) ? . . . .
Pd(1) O(1) C(1) C(2) -8.1(4) ? . . . .
Pd(1) O(1) C(1) C(2) 163.6(2) ? . . . 3_665
Pd(1) O(2) C(2) Pd(2) 100.6(3) ? . . . .
Pd(1) O(2) C(2) C(1) 8.0(4) ? . . . .
Pd(1) O(2) C(2) C(1) -164.1(2) ? . . . 2_655
Pd(1) N(1) C(3) C(4) -29.8(3) ? . . . .
Pd(1) N(1) C(5) C(6) -59.7(5) ? . . . .
Pd(1) N(1) C(12) C(13A) 83.5(7) ? . . . .
Pd(1) N(1) C(12) C(13B) 70.6(10) ? . . . .
C(3) N(1) C(5) C(6) 58.5(5) ? . . . .
C(5) N(1) C(3) C(4) -148.7(3) ? . . . .
C(3) N(1) C(12) C(13A) -38.1(8) ? . . . .
C(3) N(1) C(12) C(13B) -51.0(11) ? . . . .
C(12) N(1) C(3) C(4) 94.4(4) ? . . . .
C(5) N(1) C(12) C(13A) -158.1(7) ? . . . .
C(5) N(1) C(12) C(13B) -171.0(10) ? . . . .
C(12) N(1) C(5) C(6) 179.6(4) ? . . . .
Pd(1) N(2) C(4) C(3) -46.2(3) ? . . . .
Pd(1) N(2) C(19) C(20) 165.9(3) ? . . . .
Pd(1) N(2) C(26) C(27) -62.8(4) ? . . . .
C(4) N(2) C(19) C(20) 51.9(4) ? . . . .
C(19) N(2) C(4) C(3) 68.0(3) ? . . . .
C(4) N(2) C(26) C(27) 56.6(5) ? . . . .
C(26) N(2) C(4) C(3) -171.4(3) ? . . . .
C(19) N(2) C(26) C(27) 179.8(4) ? . . . .
C(26) N(2) C(19) C(20) -70.5(4) ? . . . .
Pd(2) C(1) C(2) O(2) 130.8(3) ? . . . .
Pd(2) C(1) C(2) C(1) -57.1(3) ? . . . 2_655
Pd(2) C(1) C(2) O(2) -131.1(3) ? . . 3_665 3_665
Pd(2) C(1) C(2) C(1) 57.0(3) ? . . 3_665 3_665
O(1) C(1) C(2) Pd(2) -130.7(3) ? . . . .
O(1) C(1) C(2) O(2) 0.1(3) ? . . . .
O(1) C(1) C(2) C(1) 172.2(3) ? . . . 2_655
O(1) C(1) C(2) Pd(2) 131.0(3) ? . . 3_665 .
O(1) C(1) C(2) O(2) -0.0(4) ? . . 3_665 3_665
O(1) C(1) C(2) C(1) -171.9(3) ? . . 3_665 3_665
C(2) C(1) C(2) Pd(2) -57.5(3) ? . . 3_665 .
C(2) C(1) C(2) O(2) 171.5(3) ? . . 3_665 3_665
C(2) C(1) C(2) C(1) -0.4(5) ? . . 3_665 3_665
C(2) C(1) C(2) Pd(2) 57.5(3) ? 3_665 . . .
C(2) C(1) C(2) O(2) -171.7(3) ? 3_665 . . .
C(2) C(1) C(2) C(1) 0.4(5) ? 3_665 . . 2_655
N(1) C(3) C(4) N(2) 51.7(4) ? . . . .
N(1) C(5) C(6) C(7) -97.6(5) ? . . . .
N(1) C(5) C(6) C(11) 84.9(5) ? . . . .
C(5) C(6) C(7) C(8) -177.7(3) ? . . . .
C(5) C(6) C(11) C(10) 178.1(3) ? . . . .
C(7) C(6) C(11) C(10) 0.6(5) ? . . . .
C(11) C(6) C(7) C(8) -0.2(5) ? . . . .
C(6) C(7) C(8) C(9) -0.1(4) ? . . . .
C(7) C(8) C(9) C(10) -0.0(6) ? . . . .
C(8) C(9) C(10) C(11) 0.4(6) ? . . . .
C(9) C(10) C(11) C(6) -0.7(5) ? . . . .
N(1) C(12) C(13A) C(14A) 89.4(8) ? . . . .
N(1) C(12) C(13A) C(18A) -93.1(9) ? . . . .
N(1) C(12) C(13B) C(14B) 91.5(11) ? . . . .
N(1) C(12) C(13B) C(18B) -90.4(13) ? . . . .
C(12) C(13A) C(14A) C(15A) -179.9(6) ? . . . .
C(12) C(13A) C(18A) C(17A) -176.8(7) ? . . . .
C(14A) C(13A) C(18A) C(17A) 0.8(13) ? . . . .
C(18A) C(13A) C(14A) C(15A) 2.6(13) ? . . . .
C(12) C(13B) C(14B) C(15B) -178.1(10) ? . . . .
C(12) C(13B) C(18B) C(17B) -179.6(9) ? . . . .
C(14B) C(13B) C(18B) C(17B) -1(2) ? . . . .
C(18B) C(13B) C(14B) C(15B) 4(2) ? . . . .
C(13A) C(14A) C(15A) C(16A) -3.1(12) ? . . . .
C(13B) C(14B) C(15B) C(16B) -1.7(18) ? . . . .
C(14A) C(15A) C(16A) C(17A) 0.4(11) ? . . . .
C(14B) C(15B) C(16B) C(17B) -2.6(19) ? . . . .
C(15A) C(16A) C(17A) C(18A) 2.7(14) ? . . . .
C(15B) C(16B) C(17B) C(18B) 5(2) ? . . . .
C(16A) C(17A) C(18A) C(13A) -3.3(13) ? . . . .
C(16B) C(17B) C(18B) C(13B) -2.5(19) ? . . . .
N(2) C(19) C(20) C(21) -97.9(4) ? . . . .
N(2) C(19) C(20) C(25) 87.4(5) ? . . . .
C(19) C(20) C(21) C(22) -175.4(4) ? . . . .
C(19) C(20) C(25) C(24) 174.9(4) ? . . . .
C(21) C(20) C(25) C(24) 0.2(5) ? . . . .
C(25) C(20) C(21) C(22) -0.5(7) ? . . . .
C(20) C(21) C(22) C(23) 1.0(8) ? . . . .
C(21) C(22) C(23) C(24) -1.1(9) ? . . . .
C(22) C(23) C(24) C(25) 0.8(8) ? . . . .
C(23) C(24) C(25) C(20) -0.4(6) ? . . . .
N(2) C(26) C(27) C(28) 82.5(5) ? . . . .
N(2) C(26) C(27) C(32) -104.7(4) ? . . . .
C(26) C(27) C(28) C(29) 173.9(4) ? . . . .
C(26) C(27) C(32) C(31) -172.5(4) ? . . . .
C(28) C(27) C(32) C(31) 0.6(7) ? . . . .
C(32) C(27) C(28) C(29) 1.0(7) ? . . . .
C(27) C(28) C(29) C(30) -1.7(8) ? . . . .
C(28) C(29) C(30) C(31) 0.8(9) ? . . . .
C(29) C(30) C(31) C(32) 0.8(9) ? . . . .
C(30) C(31) C(32) C(27) -1.6(8) ? . . . .

loop_
_platon_squeeze_void_nr
_platon_squeeze_void_average_x
_platon_squeeze_void_average_y
_platon_squeeze_void_average_z
_platon_squeeze_void_volume
_platon_squeeze_void_count_electrons
_platon_squeeze_void_content
1 0.000 0.000 0.120 19 1 ' '
2 0.000 0.000 0.500 51 3 ' '
3 0.000 0.000 0.880 19 1 ' '
4 0.333 0.667 0.167 48 3 ' '
5 0.333 0.667 0.787 19 1 ' '
6 0.333 0.667 0.547 20 1 ' '
7 0.667 0.333 0.833 48 3 ' '
8 0.667 0.333 0.453 20 1 ' '
9 0.667 0.333 0.213 19 1 ' '
